data_7717910
loop_
_publ_author_name
'Eilers, Marcel'
'B&#xfc;ltena, Saskia'
'Schwitalla, Kevin'
'Schmidtmann, Marc'
'Beckhaus, R&#xfc;diger'

_publ_section_title
;
 Synthesis, characterization and functionalization of titanium
 &#x3ba;<sup>1</sup><i>N</i> amidinato complexes from carbodiimides.
;
_journal_issue 5
_journal_name_full 'Dalton transactions (Cambridge, England : 2003)'
_journal_page_first 1972
_journal_page_last 1979
_journal_paper_doi 10.1039/d4dt03261f
_journal_volume 54
_journal_year 2025
_chemical_formula_structural 'Ti(C20H18)(C33H40N2) *0.5C6H14 *0.5C7H8'
_chemical_formula_sum 'C59.5 H69 N2 Ti'
_chemical_formula_weight 860.06
_space_group_crystal_system triclinic
_space_group_IT_number 2
_space_group_name_Hall '-P 1'
_space_group_name_H-M_alt 'P -1'
_atom_sites_solution_hydrogens difmap
_atom_sites_solution_primary direct
_atom_sites_solution_secondary difmap
_audit_creation_method SHELXL-2018/3
_audit_update_record
;
2024-11-14 deposited with the CCDC.	2024-12-10 downloaded from the CCDC.
;
_cell_angle_alpha 106.082(2)
_cell_angle_beta 101.057(2)
_cell_angle_gamma 91.973(3)
_cell_formula_units_Z 4
_cell_length_a 14.2560(5)
_cell_length_b 16.1873(6)
_cell_length_c 22.3006(8)
_cell_measurement_reflns_used 9194
_cell_measurement_temperature 100(2)
_cell_measurement_theta_max 66.59
_cell_measurement_theta_min 3.17
_cell_volume 4832.1(3)
_computing_cell_refinement 'Bruker SAINT V8.40B'
_computing_data_collection 'Bruker APEX3'
_computing_data_reduction 'Bruker SAINT V8.40B'
_computing_structure_refinement 'SHELXL-2018/3 (Sheldrick, 2018)'
_computing_structure_solution 'SHELXS-2013/1 (Sheldrick, 2013)'
_diffrn_ambient_temperature 100(2)
_diffrn_measured_fraction_theta_full 0.996
_diffrn_measured_fraction_theta_max 0.996
_diffrn_measurement_device_type 'Bruker Photon III CPAD'
_diffrn_measurement_method '\f and \w scans'
_diffrn_radiation_type CuK\a
_diffrn_radiation_wavelength 1.54178
_diffrn_reflns_av_R_equivalents 0.0674
_diffrn_reflns_av_unetI/netI 0.0536
_diffrn_reflns_Laue_measured_fraction_full 0.996
_diffrn_reflns_Laue_measured_fraction_max 0.996
_diffrn_reflns_limit_h_max 16
_diffrn_reflns_limit_h_min -16
_diffrn_reflns_limit_k_max 16
_diffrn_reflns_limit_k_min -19
_diffrn_reflns_limit_l_max 26
_diffrn_reflns_limit_l_min -26
_diffrn_reflns_number 90603
_diffrn_reflns_point_group_measured_fraction_full 0.996
_diffrn_reflns_point_group_measured_fraction_max 0.996
_diffrn_reflns_theta_full 66.595
_diffrn_reflns_theta_max 66.595
_diffrn_reflns_theta_min 2.109
_diffrn_source 'I\mS microfocus'
_exptl_absorpt_coefficient_mu 1.791
_exptl_absorpt_correction_T_max 1.0000
_exptl_absorpt_correction_T_min 0.8251
_exptl_absorpt_correction_type multi-scan
_exptl_absorpt_process_details 'SADABS-2016/2 (Sheldrick)'
_exptl_crystal_colour 'green orange'
_exptl_crystal_density_diffrn 1.182
_exptl_crystal_description plate
_exptl_crystal_F_000 1848
_exptl_crystal_size_max 0.100
_exptl_crystal_size_mid 0.040
_exptl_crystal_size_min 0.015
_refine_diff_density_max 0.797
_refine_diff_density_min -0.508
_refine_diff_density_rms 0.047
_refine_ls_extinction_method none
_refine_ls_goodness_of_fit_ref 1.021
_refine_ls_hydrogen_treatment constr
_refine_ls_matrix_type full
_refine_ls_number_parameters 1229
_refine_ls_number_reflns 16999
_refine_ls_number_restraints 144
_refine_ls_restrained_S_all 1.024
_refine_ls_R_factor_all 0.0627
_refine_ls_R_factor_gt 0.0453
_refine_ls_shift/su_max 0.001
_refine_ls_shift/su_mean 0.000
_refine_ls_structure_factor_coef Fsqd
_refine_ls_weighting_details 'w=1/[\s^2^(Fo^2^)+(0.0500P)^2^+2.7000P] where P=(Fo^2^+2Fc^2^)/3'
_refine_ls_weighting_scheme calc
_refine_ls_wR_factor_gt 0.1093
_refine_ls_wR_factor_ref 0.1189
_reflns_Friedel_coverage 0.000
_reflns_number_gt 13622
_reflns_number_total 16999
_reflns_threshold_expression 'I > 2\s(I)'
_cod_data_source_file d4dt03261f2.cif
_cod_data_source_block 3b
_cod_original_formula_sum 'C59.50 H69 N2 Ti'
_cod_database_code 7717910
_shelx_shelxl_version_number 2018/3
_shelx_space_group_comment
;
The symmetry employed for this shelxl refinement is uniquely defined
by the following loop, which should always be used as a source of
symmetry information in preference to the above space-group names.
They are only intended as comments.
;
_shelx_estimated_absorpt_t_min 0.841
_shelx_estimated_absorpt_t_max 0.974

loop_
_space_group_symop_operation_xyz
'x, y, z'
'-x, -y, -z'

loop_
_atom_site_label
_atom_site_type_symbol
_atom_site_fract_x
_atom_site_fract_y
_atom_site_fract_z
_atom_site_U_iso_or_equiv
_atom_site_adp_type
_atom_site_occupancy
_atom_site_site_symmetry_order
_atom_site_calc_flag
_atom_site_refinement_flags_posn
_atom_site_refinement_flags_adp
_atom_site_refinement_flags_occupancy
_atom_site_disorder_assembly
_atom_site_disorder_group
Ti1 Ti 0.44985(3) 0.04508(2) 0.17457(2) 0.02091(9) Uani 1 1 d . . . . .
N1 N 0.59422(12) 0.08544(10) 0.19813(8) 0.0226(3) Uani 1 1 d . . . . .
N2 N 0.72784(13) 0.17223(11) 0.26686(8) 0.0271(4) Uani 1 1 d . . . . .
C1 C 0.36309(14) 0.05302(13) 0.08496(9) 0.0222(4) Uani 1 1 d . . . . .
C2 C 0.31502(15) -0.01918(13) 0.09624(9) 0.0237(4) Uani 1 1 d . . . . .
H2 H 0.252841 -0.020666 0.105625 0.028 Uiso 1 1 calc R U . . .
C3 C 0.37443(15) -0.08692(13) 0.09120(9) 0.0251(4) Uani 1 1 d . . . . .
H3 H 0.360248 -0.141025 0.097920 0.030 Uiso 1 1 calc R U . . .
C4 C 0.45849(15) -0.06113(13) 0.07450(9) 0.0256(4) Uani 1 1 d . . . . .
H4 H 0.510891 -0.094816 0.067931 0.031 Uiso 1 1 calc R U . . .
C5 C 0.45182(15) 0.02279(13) 0.06921(9) 0.0232(4) Uani 1 1 d . . . . .
H5 H 0.498379 0.054749 0.057141 0.028 Uiso 1 1 calc R U . . .
C6 C 0.36042(15) 0.14136(13) 0.12055(9) 0.0236(4) Uani 1 1 d . . . . .
C7 C 0.42861(14) 0.20732(12) 0.11086(9) 0.0228(4) Uani 1 1 d . . . . .
C8 C 0.43226(15) 0.21185(13) 0.04990(10) 0.0257(4) Uani 1 1 d . . . . .
H8 H 0.389861 0.173674 0.014018 0.031 Uiso 1 1 calc R U . . .
C9 C 0.49669(16) 0.27110(13) 0.04047(10) 0.0278(4) Uani 1 1 d . . . . .
H9 H 0.498683 0.271680 -0.001749 0.033 Uiso 1 1 calc R U . . .
C10 C 0.55808(15) 0.32936(13) 0.09169(10) 0.0269(4) Uani 1 1 d . . . . .
C11 C 0.55369(15) 0.32586(13) 0.15278(10) 0.0275(4) Uani 1 1 d . . . . .
H11 H 0.594842 0.365232 0.188661 0.033 Uiso 1 1 calc R U . . .
C12 C 0.49057(15) 0.26616(13) 0.16226(10) 0.0262(4) Uani 1 1 d . . . . .
H12 H 0.489369 0.265188 0.204507 0.031 Uiso 1 1 calc R U . . .
C13 C 0.62895(18) 0.39408(15) 0.08245(12) 0.0366(5) Uani 1 1 d . . . . .
H13A H 0.694383 0.383748 0.100182 0.055 Uiso 1 1 calc R U . . .
H13B H 0.616280 0.452676 0.104399 0.055 Uiso 1 1 calc R U . . .
H13C H 0.622102 0.387742 0.036788 0.055 Uiso 1 1 calc R U . . .
C14 C 0.26927(15) 0.17334(13) 0.13731(10) 0.0247(4) Uani 1 1 d . . . . .
C15 C 0.26835(16) 0.24888(13) 0.18660(11) 0.0297(5) Uani 1 1 d . . . . .
H15 H 0.327406 0.281113 0.209873 0.036 Uiso 1 1 calc R U . . .
C16 C 0.18304(17) 0.27762(14) 0.20214(12) 0.0360(5) Uani 1 1 d . . . . .
H16 H 0.185043 0.328901 0.235981 0.043 Uiso 1 1 calc R U . . .
C17 C 0.09444(17) 0.23289(15) 0.16920(13) 0.0380(5) Uani 1 1 d . . . . .
C18 C 0.09459(17) 0.15963(15) 0.11880(12) 0.0364(5) Uani 1 1 d . . . . .
H18 H 0.035211 0.128819 0.094667 0.044 Uiso 1 1 calc R U . . .
C19 C 0.17963(16) 0.13047(14) 0.10294(11) 0.0300(5) Uani 1 1 d . . . . .
H19 H 0.177071 0.080368 0.068028 0.036 Uiso 1 1 calc R U . . .
C20 C 0.00200(19) 0.26212(17) 0.18810(16) 0.0523(7) Uani 1 1 d . . . . .
H20A H -0.041620 0.271285 0.151294 0.078 Uiso 1 1 calc R U . . .
H20B H 0.015841 0.316245 0.222847 0.078 Uiso 1 1 calc R U . . .
H20C H -0.028173 0.217777 0.202411 0.078 Uiso 1 1 calc R U . . .
C21 C 0.48962(15) 0.09111(13) 0.28509(9) 0.0229(4) Uani 1 1 d . . . . .
C22 C 0.47153(16) -0.00055(13) 0.26733(9) 0.0267(4) Uani 1 1 d . . . . .
H22 H 0.517368 -0.039869 0.274493 0.032 Uiso 1 1 calc R U . . .
C23 C 0.37459(16) -0.02265(14) 0.23753(9) 0.0286(5) Uani 1 1 d . . . . .
H23 H 0.343441 -0.079558 0.221104 0.034 Uiso 1 1 calc R U . . .
C24 C 0.33131(16) 0.05344(14) 0.23604(9) 0.0276(4) Uani 1 1 d . . . . .
H24 H 0.266049 0.056994 0.218110 0.033 Uiso 1 1 calc R U . . .
C25 C 0.40177(15) 0.12391(13) 0.26588(9) 0.0248(4) Uani 1 1 d . . . . .
H25 H 0.391826 0.183147 0.271979 0.030 Uiso 1 1 calc R U . . .
C26 C 0.58596(15) 0.14436(12) 0.31366(9) 0.0231(4) Uani 1 1 d . . . . .
C27 C 0.56410(15) 0.23841(13) 0.34223(9) 0.0233(4) Uani 1 1 d . . . . .
C28 C 0.50671(15) 0.25680(13) 0.38792(9) 0.0258(4) Uani 1 1 d . . . . .
H28 H 0.485572 0.211839 0.403351 0.031 Uiso 1 1 calc R U . . .
C29 C 0.48020(15) 0.33940(14) 0.41104(10) 0.0274(4) Uani 1 1 d . . . . .
H29 H 0.441639 0.349935 0.442233 0.033 Uiso 1 1 calc R U . . .
C30 C 0.50892(16) 0.40733(14) 0.38948(10) 0.0286(5) Uani 1 1 d . . . . .
C31 C 0.56424(16) 0.38855(13) 0.34330(10) 0.0281(5) Uani 1 1 d . . . . .
H31 H 0.584143 0.433274 0.327203 0.034 Uiso 1 1 calc R U . . .
C32 C 0.59114(15) 0.30617(13) 0.32013(9) 0.0249(4) Uani 1 1 d . . . . .
H32 H 0.628869 0.295727 0.288460 0.030 Uiso 1 1 calc R U . . .
C33 C 0.48164(19) 0.49749(14) 0.41475(11) 0.0364(5) Uani 1 1 d . . . . .
H33A H 0.528289 0.528102 0.453734 0.055 Uiso 1 1 calc R U . . .
H33B H 0.417556 0.494752 0.424388 0.055 Uiso 1 1 calc R U . . .
H33C H 0.481302 0.528317 0.382596 0.055 Uiso 1 1 calc R U . . .
C34 C 0.64595(15) 0.10540(13) 0.36344(10) 0.0254(4) Uani 1 1 d . . . . .
C35 C 0.66516(15) 0.14480(13) 0.42888(10) 0.0270(4) Uani 1 1 d . . . . .
H35 H 0.641912 0.199092 0.445052 0.032 Uiso 1 1 calc R U . . .
C36 C 0.71800(17) 0.10590(15) 0.47117(11) 0.0324(5) Uani 1 1 d . . . . .
H36 H 0.730161 0.134355 0.515677 0.039 Uiso 1 1 calc R U . . .
C37 C 0.75327(17) 0.02656(15) 0.44978(11) 0.0356(5) Uani 1 1 d . . . . .
C38 C 0.73529(17) -0.01226(15) 0.38401(11) 0.0360(5) Uani 1 1 d . . . . .
H38 H 0.759124 -0.066257 0.367809 0.043 Uiso 1 1 calc R U . . .
C39 C 0.68320(16) 0.02667(14) 0.34186(10) 0.0305(5) Uani 1 1 d . . . . .
H39 H 0.672692 -0.000962 0.297285 0.037 Uiso 1 1 calc R U . . .
C40 C 0.8103(2) -0.01536(18) 0.49558(13) 0.0504(7) Uani 1 1 d . . . . .
H40A H 0.878636 -0.007875 0.495066 0.076 Uiso 1 1 calc R U . . .
H40B H 0.788971 -0.077101 0.482730 0.076 Uiso 1 1 calc R U . . .
H40C H 0.800458 0.011610 0.538751 0.076 Uiso 1 1 calc R U . . .
C41 C 0.64281(15) 0.13688(12) 0.25909(9) 0.0234(4) Uani 1 1 d . . . . .
C42 C 0.65888(15) 0.06325(13) 0.15106(10) 0.0261(4) Uani 1 1 d . . . . .
H42 H 0.617450 0.022474 0.112021 0.031 Uiso 1 1 calc R U . . .
C43 C 0.74170(16) 0.01162(15) 0.17001(11) 0.0324(5) Uani 1 1 d . . . . .
H43A H 0.789376 0.049228 0.206516 0.039 Uiso 1 1 calc R U . . .
H43B H 0.717011 -0.036880 0.183383 0.039 Uiso 1 1 calc R U . . .
C44 C 0.78962(18) -0.02346(16) 0.11355(12) 0.0411(6) Uani 1 1 d . . . . .
H44A H 0.844344 -0.055211 0.126538 0.049 Uiso 1 1 calc R U . . .
H44B H 0.743036 -0.064385 0.078243 0.049 Uiso 1 1 calc R U . . .
C45 C 0.82529(18) 0.04967(18) 0.09048(12) 0.0449(6) Uani 1 1 d . . . . .
H45A H 0.853240 0.025299 0.052688 0.054 Uiso 1 1 calc R U . . .
H45B H 0.876343 0.087520 0.124466 0.054 Uiso 1 1 calc R U . . .
C46 C 0.74356(18) 0.10297(17) 0.07299(11) 0.0396(6) Uani 1 1 d . . . . .
H46A H 0.696302 0.066618 0.035626 0.048 Uiso 1 1 calc R U . . .
H46B H 0.769576 0.152011 0.060777 0.048 Uiso 1 1 calc R U . . .
C47 C 0.69292(16) 0.13771(15) 0.12827(10) 0.0304(5) Uani 1 1 d . . . . .
H47A H 0.737657 0.179922 0.163909 0.036 Uiso 1 1 calc R U . . .
H47B H 0.637236 0.167631 0.114074 0.036 Uiso 1 1 calc R U . . .
C48 C 0.78839(16) 0.22247(14) 0.32727(10) 0.0302(5) Uani 1 1 d . . . . .
H48 H 0.750016 0.235919 0.361341 0.036 Uiso 1 1 calc R U . . .
C49 C 0.83014(18) 0.30641(16) 0.31911(12) 0.0392(6) Uani 1 1 d . . . . .
H49A H 0.863867 0.292390 0.283160 0.047 Uiso 1 1 calc R U . . .
H49B H 0.777242 0.341454 0.308671 0.047 Uiso 1 1 calc R U . . .
C50 C 0.9004(2) 0.35894(18) 0.38001(13) 0.0507(7) Uani 1 1 d . . . . .
H50A H 0.927910 0.411477 0.372810 0.061 Uiso 1 1 calc R U . . .
H50B H 0.865385 0.377320 0.415087 0.061 Uiso 1 1 calc R U . . .
C51 C 0.9804(2) 0.3067(2) 0.39909(13) 0.0521(7) Uani 1 1 d . . . . .
H51A H 1.021953 0.340582 0.440107 0.063 Uiso 1 1 calc R U . . .
H51B H 1.020216 0.294254 0.366367 0.063 Uiso 1 1 calc R U . . .
C52 C 0.9408(2) 0.2225(2) 0.40602(13) 0.0526(7) Uani 1 1 d . . . . .
H52A H 0.907456 0.234998 0.442152 0.063 Uiso 1 1 calc R U . . .
H52B H 0.994513 0.187901 0.415735 0.063 Uiso 1 1 calc R U . . .
C53 C 0.87088(17) 0.17047(17) 0.34518(11) 0.0385(5) Uani 1 1 d . . . . .
H53A H 0.905481 0.153889 0.309772 0.046 Uiso 1 1 calc R U . . .
H53B H 0.844825 0.116880 0.351715 0.046 Uiso 1 1 calc R U . . .
Ti2 Ti 0.29155(3) 0.54339(2) 0.17226(2) 0.02320(9) Uani 1 1 d . . . . .
N3 N 0.16845(13) 0.57930(11) 0.20446(8) 0.0253(4) Uani 1 1 d . . . . .
N4 N 0.08687(14) 0.65320(13) 0.28094(8) 0.0343(4) Uani 1 1 d . . . . .
C54 C 0.30687(16) 0.53976(13) 0.07612(9) 0.0254(4) Uani 1 1 d . . . . .
C55 C 0.20799(16) 0.50890(13) 0.06830(9) 0.0267(4) Uani 1 1 d . . . . .
H55 H 0.154130 0.538735 0.057236 0.032 Uiso 1 1 calc R U . . .
C56 C 0.20368(17) 0.42789(13) 0.07958(10) 0.0302(5) Uani 1 1 d . . . . .
H56 H 0.146940 0.394386 0.078366 0.036 Uiso 1 1 calc R U . . .
C57 C 0.29776(17) 0.40507(13) 0.09294(10) 0.0310(5) Uani 1 1 d . . . . .
H57 H 0.315832 0.353645 0.102828 0.037 Uiso 1 1 calc R U . . .
C58 C 0.36086(17) 0.47147(13) 0.08920(9) 0.0281(5) Uani 1 1 d . . . . .
H58 H 0.428555 0.471031 0.094520 0.034 Uiso 1 1 calc R U . . .
C59 C 0.33690(16) 0.63090(13) 0.10603(9) 0.0265(4) Uani 1 1 d . . . . .
C60 C 0.43912(16) 0.66337(14) 0.11442(10) 0.0286(5) Uani 1 1 d . . . . .
C61 C 0.50268(17) 0.61470(15) 0.08132(11) 0.0328(5) Uani 1 1 d . . . . .
H61 H 0.479656 0.559442 0.052415 0.039 Uiso 1 1 calc R U . . .
C62 C 0.59760(18) 0.64441(16) 0.08933(13) 0.0411(6) Uani 1 1 d . . . . .
H62 H 0.638453 0.608740 0.066662 0.049 Uiso 1 1 calc R U . . .
C63 C 0.63435(19) 0.72542(17) 0.12989(16) 0.0531(7) Uani 1 1 d . . . . .
C64 C 0.57158(19) 0.77538(16) 0.16162(16) 0.0512(7) Uani 1 1 d . . . . .
H64 H 0.594426 0.831596 0.189006 0.061 Uiso 1 1 calc R U . . .
C65 C 0.47629(17) 0.74545(15) 0.15445(12) 0.0358(5) Uani 1 1 d . . . . .
H65 H 0.435707 0.781419 0.177159 0.043 Uiso 1 1 calc R U . . .
C66 C 0.7386(2) 0.7579(2) 0.1388(3) 0.0941(15) Uani 1 1 d . . . . .
H66A H 0.748340 0.819446 0.162257 0.141 Uiso 1 1 calc R U . . .
H66B H 0.755107 0.749397 0.096979 0.141 Uiso 1 1 calc R U . . .
H66C H 0.779704 0.725689 0.162983 0.141 Uiso 1 1 calc R U . . .
C67 C 0.26392(15) 0.69393(13) 0.09778(10) 0.0253(4) Uani 1 1 d . . . . .
C68 C 0.24265(15) 0.75696(13) 0.14919(10) 0.0267(4) Uani 1 1 d . . . . .
H68 H 0.274457 0.760065 0.191397 0.032 Uiso 1 1 calc R U . . .
C69 C 0.17620(16) 0.81491(13) 0.13986(10) 0.0292(5) Uani 1 1 d . . . . .
H69 H 0.164229 0.857503 0.175842 0.035 Uiso 1 1 calc R U . . .
C70 C 0.12640(16) 0.81250(14) 0.07915(11) 0.0313(5) Uani 1 1 d . . . . .
C71 C 0.14682(17) 0.74940(14) 0.02800(11) 0.0323(5) Uani 1 1 d . . . . .
H71 H 0.113878 0.745687 -0.014078 0.039 Uiso 1 1 calc R U . . .
C72 C 0.21398(16) 0.69184(14) 0.03688(10) 0.0290(5) Uani 1 1 d . . . . .
H72 H 0.226447 0.649896 0.000727 0.035 Uiso 1 1 calc R U . . .
C73 C 0.05278(19) 0.87461(17) 0.06886(13) 0.0447(6) Uani 1 1 d . . . . .
H73A H 0.068607 0.903630 0.038422 0.067 Uiso 1 1 calc R U . . .
H73B H 0.052794 0.917727 0.109579 0.067 Uiso 1 1 calc R U . . .
H73C H -0.010921 0.842854 0.051893 0.067 Uiso 1 1 calc R U . . .
C74 C 0.33735(15) 0.59509(13) 0.28247(9) 0.0249(4) Uani 1 1 d . . . . .
C75 C 0.40409(15) 0.63478(13) 0.25669(9) 0.0265(4) Uani 1 1 d . . . . .
H75 H 0.412627 0.694631 0.260562 0.032 Uiso 1 1 calc R U . . .
C76 C 0.45550(16) 0.57005(14) 0.22438(10) 0.0294(5) Uani 1 1 d . . . . .
H76 H 0.504299 0.578622 0.202491 0.035 Uiso 1 1 calc R U . . .
C77 C 0.42177(17) 0.49064(14) 0.23027(10) 0.0307(5) Uani 1 1 d . . . . .
H77 H 0.444414 0.436316 0.213336 0.037 Uiso 1 1 calc R U . . .
C78 C 0.34917(17) 0.50506(13) 0.26531(9) 0.0290(5) Uani 1 1 d . . . . .
H78 H 0.313846 0.462160 0.275833 0.035 Uiso 1 1 calc R U . . .
C79 C 0.26294(16) 0.64036(13) 0.31663(9) 0.0262(4) Uani 1 1 d . . . . .
C80 C 0.24865(16) 0.59782(14) 0.36907(10) 0.0273(4) Uani 1 1 d . . . . .
C81 C 0.20236(18) 0.51475(15) 0.35089(11) 0.0353(5) Uani 1 1 d . . . . .
H81 H 0.176648 0.487334 0.306919 0.042 Uiso 1 1 calc R U . . .
C82 C 0.19271(19) 0.47102(15) 0.39484(11) 0.0386(6) Uani 1 1 d . . . . .
H82 H 0.161518 0.414119 0.380472 0.046 Uiso 1 1 calc R U . . .
C83 C 0.22810(18) 0.50917(15) 0.46003(11) 0.0354(5) Uani 1 1 d . . . . .
C84 C 0.27064(16) 0.59330(15) 0.47886(10) 0.0308(5) Uani 1 1 d . . . . .
H84 H 0.293102 0.621815 0.523020 0.037 Uiso 1 1 calc R U . . .
C85 C 0.28106(16) 0.63676(14) 0.43428(10) 0.0282(4) Uani 1 1 d . . . . .
H85 H 0.310899 0.694162 0.448675 0.034 Uiso 1 1 calc R U . . .
C86 C 0.2201(2) 0.46166(18) 0.50847(13) 0.0500(7) Uani 1 1 d . . . . .
H86A H 0.265028 0.490599 0.548696 0.075 Uiso 1 1 calc R U . . .
H86B H 0.235654 0.402097 0.492497 0.075 Uiso 1 1 calc R U . . .
H86C H 0.154444 0.461406 0.515710 0.075 Uiso 1 1 calc R U . . .
C87 C 0.29988(16) 0.73701(13) 0.34287(9) 0.0271(5) Uani 1 1 d . . . . .
C88 C 0.25307(18) 0.80103(14) 0.32265(10) 0.0316(5) Uani 1 1 d . . . . .
H88 H 0.193557 0.786164 0.292743 0.038 Uiso 1 1 calc R U . . .
C89 C 0.2916(2) 0.88702(15) 0.34537(11) 0.0394(6) Uani 1 1 d . . . . .
H89 H 0.257535 0.929564 0.330793 0.047 Uiso 1 1 calc R U . . .
C90 C 0.3786(2) 0.91186(15) 0.38873(10) 0.0387(6) Uani 1 1 d . . . . .
C91 C 0.42732(19) 0.84715(15) 0.40750(10) 0.0361(5) Uani 1 1 d . . . . .
H91 H 0.487871 0.861927 0.436277 0.043 Uiso 1 1 calc R U . . .
C92 C 0.38939(17) 0.76161(14) 0.38510(10) 0.0306(5) Uani 1 1 d . . . . .
H92 H 0.424609 0.718855 0.398561 0.037 Uiso 1 1 calc R U . . .
C93 C 0.4187(3) 1.00553(16) 0.41524(13) 0.0539(8) Uani 1 1 d . . . . .
H93A H 0.389858 1.038021 0.386385 0.081 Uiso 1 1 calc R U . . .
H93B H 0.488462 1.009453 0.419124 0.081 Uiso 1 1 calc R U . . .
H93C H 0.403747 1.029790 0.457366 0.081 Uiso 1 1 calc R U . . .
C94 C 0.16514(16) 0.62624(13) 0.26757(9) 0.0268(4) Uani 1 1 d . . . . .
C95 C 0.07050(15) 0.55454(13) 0.16189(10) 0.0269(4) Uani 1 1 d . . . . .
H95 H 0.082739 0.516340 0.121014 0.032 Uiso 1 1 calc R U . . .
C96 C 0.00227(17) 0.49740(15) 0.18265(11) 0.0336(5) Uani 1 1 d . . . . .
H96A H 0.036235 0.449620 0.193769 0.040 Uiso 1 1 calc R U . . .
H96B H -0.019066 0.531982 0.220894 0.040 Uiso 1 1 calc R U . . .
C97 C -0.08472(17) 0.46065(15) 0.12827(11) 0.0364(5) Uani 1 1 d . . . . .
H97A H -0.063517 0.421905 0.091505 0.044 Uiso 1 1 calc R U . . .
H97B H -0.129932 0.426061 0.142435 0.044 Uiso 1 1 calc R U . . .
C98 C -0.13610(17) 0.53233(16) 0.10736(11) 0.0353(5) Uani 1 1 d . . . . .
H98A H -0.163091 0.567631 0.142775 0.042 Uiso 1 1 calc R U . . .
H98B H -0.189917 0.506462 0.070688 0.042 Uiso 1 1 calc R U . . .
C99 C -0.06726(17) 0.59009(15) 0.08826(11) 0.0339(5) Uani 1 1 d . . . . .
H99A H -0.101403 0.637772 0.077114 0.041 Uiso 1 1 calc R U . . .
H99B H -0.045489 0.556017 0.050037 0.041 Uiso 1 1 calc R U . . .
C100 C 0.02012(17) 0.62779(14) 0.14249(10) 0.0319(5) Uani 1 1 d . . . . .
H10A H 0.065125 0.662466 0.128239 0.038 Uiso 1 1 calc R U . . .
H10B H -0.000693 0.666155 0.179584 0.038 Uiso 1 1 calc R U . . .
C101 C 0.07124(18) 0.69385(17) 0.34513(11) 0.0393(6) Uani 1 1 d . . . . .
H101 H 0.133725 0.707113 0.376807 0.047 Uiso 1 1 calc R U . . .
C102 C 0.0048(2) 0.6306(2) 0.36091(12) 0.0525(7) Uani 1 1 d . . . . .
H10C H 0.036691 0.577238 0.361056 0.063 Uiso 1 1 calc R U . . .
H10D H -0.054685 0.614765 0.327347 0.063 Uiso 1 1 calc R U . . .
C103 C -0.0213(2) 0.6687(2) 0.42576(14) 0.0643(9) Uani 1 1 d . . . . .
H10E H -0.066554 0.626722 0.433264 0.077 Uiso 1 1 calc R U . . .
H10F H 0.037355 0.679259 0.459839 0.077 Uiso 1 1 calc R U . . .
C104 C -0.0668(2) 0.7526(3) 0.42885(14) 0.0648(9) Uani 1 1 d . . . . .
H10G H -0.129792 0.740837 0.398748 0.078 Uiso 1 1 calc R U . . .
H10H H -0.077707 0.778339 0.472420 0.078 Uiso 1 1 calc R U . . .
C105 C -0.0037(2) 0.8151(2) 0.41225(14) 0.0587(8) Uani 1 1 d . . . . .
H10I H 0.056149 0.832213 0.445416 0.070 Uiso 1 1 calc R U . . .
H10J H -0.036913 0.867706 0.411727 0.070 Uiso 1 1 calc R U . . .
C106 C 0.0216(2) 0.7760(2) 0.34673(13) 0.0504(7) Uani 1 1 d . . . . .
H10K H -0.037733 0.762725 0.313066 0.060 Uiso 1 1 calc R U . . .
H10L H 0.064416 0.818583 0.337818 0.060 Uiso 1 1 calc R U . . .
C107 C 0.7163(5) 0.6064(3) 0.3031(3) 0.063(2) Uani 0.5 1 d G . P A 1
C108 C 0.6810(6) 0.6237(4) 0.3588(3) 0.091(4) Uani 0.5 1 d G . P A 1
H108 H 0.679061 0.580848 0.380381 0.109 Uiso 0.5 1 calc R U P A 1
C109 C 0.6486(4) 0.7037(5) 0.3829(3) 0.076(3) Uani 0.5 1 d G . P A 1
H109 H 0.624440 0.715562 0.421018 0.092 Uiso 0.5 1 calc R U P A 1
C110 C 0.6514(4) 0.7664(3) 0.3514(3) 0.081(2) Uani 0.5 1 d G . P A 1
H110 H 0.629242 0.821133 0.367864 0.097 Uiso 0.5 1 calc R U P A 1
C111 C 0.6867(4) 0.7491(3) 0.2957(3) 0.082(2) Uani 0.5 1 d G . P A 1
H111 H 0.688663 0.791990 0.274071 0.098 Uiso 0.5 1 calc R U P A 1
C112 C 0.7192(4) 0.6691(4) 0.2715(2) 0.077(2) Uani 0.5 1 d G . P A 1
H112 H 0.743285 0.657277 0.233432 0.092 Uiso 0.5 1 calc R U P A 1
C113 C 0.7513(12) 0.5190(9) 0.2724(8) 0.138(7) Uani 0.5 1 d . . P A 1
H11O H 0.800645 0.504232 0.303933 0.208 Uiso 0.5 1 calc R U P A 1
H11P H 0.778500 0.522788 0.235987 0.208 Uiso 0.5 1 calc R U P A 1
H11Q H 0.697206 0.474271 0.257783 0.208 Uiso 0.5 1 calc R U P A 1
C114 C 0.7722(7) 0.5034(7) 0.2658(4) 0.062(3) Uani 0.5 1 d . . P B 2
H11A H 0.772547 0.455869 0.227496 0.093 Uiso 0.5 1 calc R U P B 2
H11B H 0.837928 0.529724 0.285090 0.093 Uiso 0.5 1 calc R U P B 2
H11C H 0.746176 0.481181 0.296510 0.093 Uiso 0.5 1 calc R U P B 2
C115 C 0.7161(10) 0.5644(8) 0.2495(5) 0.121(5) Uani 0.5 1 d . . P B 2
H11D H 0.652337 0.533254 0.227738 0.145 Uiso 0.5 1 calc R U P B 2
H11E H 0.743084 0.581265 0.216443 0.145 Uiso 0.5 1 calc R U P B 2
C116 C 0.6979(7) 0.6419(7) 0.2912(5) 0.081(3) Uani 0.5 1 d . . P B 2
H11F H 0.753670 0.684250 0.298519 0.097 Uiso 0.5 1 calc R U P B 2
H11G H 0.642021 0.663410 0.268255 0.097 Uiso 0.5 1 calc R U P B 2
C117 C 0.6808(7) 0.6439(7) 0.3481(5) 0.067(2) Uani 0.5 1 d . . P B 2
H11H H 0.738014 0.628748 0.374470 0.080 Uiso 0.5 1 calc R U P B 2
H11I H 0.626376 0.601102 0.343034 0.080 Uiso 0.5 1 calc R U P B 2
C118 C 0.6538(8) 0.7463(6) 0.3856(6) 0.085(3) Uani 0.5 1 d . . P B 2
H11J H 0.702940 0.790356 0.384680 0.101 Uiso 0.5 1 calc R U P B 2
H11K H 0.590445 0.757868 0.363762 0.101 Uiso 0.5 1 calc R U P B 2
C119 C 0.6522(5) 0.7488(5) 0.4532(3) 0.078(2) Uani 0.5 1 d . . P B 2
H11L H 0.637033 0.805947 0.476218 0.117 Uiso 0.5 1 calc R U P B 2
H11M H 0.603240 0.704813 0.453302 0.117 Uiso 0.5 1 calc R U P B 2
H11N H 0.715209 0.737150 0.474122 0.117 Uiso 0.5 1 calc R U P B 2
C120 C 0.1447(6) 1.1306(5) 0.3351(5) 0.145(6) Uani 0.5 1 d G . P C 1
C121 C 0.1068(6) 1.1084(5) 0.2699(5) 0.106(3) Uani 0.5 1 d G . P C 1
H121 H 0.126210 1.142362 0.245030 0.128 Uiso 0.5 1 calc R U P C 1
C122 C 0.0406(6) 1.0367(6) 0.2411(4) 0.113(5) Uani 0.5 1 d G . P C 1
H122 H 0.014738 1.021541 0.196479 0.136 Uiso 0.5 1 calc R U P C 1
C123 C 0.0122(5) 0.9870(4) 0.2774(6) 0.119(4) Uani 0.5 1 d G . P C 1
H123 H -0.033039 0.937996 0.257731 0.143 Uiso 0.5 1 calc R U P C 1
C124 C 0.0501(7) 1.0092(6) 0.3427(6) 0.167(6) Uani 0.5 1 d G . P C 1
H124 H 0.030656 0.975270 0.367534 0.201 Uiso 0.5 1 calc R U P C 1
C125 C 0.1163(8) 1.0810(6) 0.3715(4) 0.155(5) Uani 0.5 1 d G . P C 1
H125 H 0.142129 1.096090 0.416087 0.185 Uiso 0.5 1 calc R U P C 1
C126 C 0.2265(10) 1.2109(5) 0.3832(8) 0.108(5) Uani 0.5 1 d . . P C 1
H12H H 0.253895 1.241379 0.357335 0.162 Uiso 0.5 1 calc R U P C 1
H12I H 0.277722 1.186535 0.407167 0.162 Uiso 0.5 1 calc R U P C 1
H12J H 0.195475 1.251371 0.413095 0.162 Uiso 0.5 1 calc R U P C 1
C127 C 0.2136(9) 1.1845(15) 0.3751(8) 0.179(9) Uani 0.5 1 d . . P D 2
H12A H 0.240390 1.241852 0.376709 0.269 Uiso 0.5 1 calc R U P D 2
H12B H 0.181172 1.189411 0.410711 0.269 Uiso 0.5 1 calc R U P D 2
H12C H 0.265457 1.146731 0.378184 0.269 Uiso 0.5 1 calc R U P D 2
C128 C 0.1448(6) 1.1481(7) 0.3149(4) 0.077(2) Uani 0.5 1 d . . P D 2
H12D H 0.092941 1.186724 0.311479 0.093 Uiso 0.5 1 calc R U P D 2
H12E H 0.177325 1.143993 0.278913 0.093 Uiso 0.5 1 calc R U P D 2
C129 C 0.1048(5) 1.0655(6) 0.3109(4) 0.078(2) Uani 0.5 1 d . . P D 2
H12F H 0.066770 1.072086 0.344479 0.094 Uiso 0.5 1 calc R U P D 2
H12G H 0.158126 1.030789 0.321135 0.094 Uiso 0.5 1 calc R U P D 2
C130 C 0.0412(8) 1.0146(7) 0.2479(4) 0.075(2) Uani 0.5 1 d . . P D 2
H13D H 0.079837 1.006746 0.214610 0.089 Uiso 0.5 1 calc R U P D 2
H13E H -0.011034 1.050109 0.237163 0.089 Uiso 0.5 1 calc R U P D 2
C131 C -0.0053(6) 0.9241(6) 0.2439(4) 0.083(2) Uani 0.5 1 d . . P D 2
H13F H -0.038486 0.894776 0.199322 0.099 Uiso 0.5 1 calc R U P D 2
H13G H 0.045540 0.888293 0.256449 0.099 Uiso 0.5 1 calc R U P D 2
C132 C -0.0739(5) 0.9316(5) 0.2855(4) 0.0701(18) Uani 0.5 1 d . . P D 2
H13H H -0.101958 0.873904 0.282072 0.105 Uiso 0.5 1 calc R U P D 2
H13I H -0.040897 0.959696 0.329773 0.105 Uiso 0.5 1 calc R U P D 2
H13J H -0.124837 0.966173 0.272704 0.105 Uiso 0.5 1 calc R U P D 2

loop_
_atom_site_aniso_label
_atom_site_aniso_U_11
_atom_site_aniso_U_22
_atom_site_aniso_U_33
_atom_site_aniso_U_23
_atom_site_aniso_U_13
_atom_site_aniso_U_12
Ti1 0.0254(2) 0.01820(17) 0.01773(18) 0.00237(13) 0.00599(14) -0.00150(13)
N1 0.0269(9) 0.0202(8) 0.0195(8) 0.0026(6) 0.0070(7) 0.0002(7)
N2 0.0285(10) 0.0272(9) 0.0223(9) 0.0014(7) 0.0064(7) -0.0017(7)
C1 0.0263(11) 0.0214(10) 0.0173(9) 0.0046(7) 0.0025(8) -0.0006(8)
C2 0.0273(11) 0.0227(10) 0.0179(10) 0.0019(7) 0.0037(8) -0.0035(8)
C3 0.0339(12) 0.0189(10) 0.0187(10) 0.0010(7) 0.0041(8) -0.0033(8)
C4 0.0323(12) 0.0224(10) 0.0186(10) 0.0008(8) 0.0051(8) 0.0010(8)
C5 0.0285(11) 0.0229(10) 0.0161(9) 0.0022(7) 0.0053(8) -0.0017(8)
C6 0.0282(11) 0.0229(10) 0.0194(10) 0.0059(8) 0.0051(8) -0.0001(8)
C7 0.0254(11) 0.0198(10) 0.0248(10) 0.0068(8) 0.0089(8) 0.0031(8)
C8 0.0302(11) 0.0226(10) 0.0235(10) 0.0050(8) 0.0060(9) 0.0005(8)
C9 0.0363(12) 0.0253(11) 0.0250(11) 0.0100(8) 0.0102(9) 0.0030(9)
C10 0.0293(11) 0.0225(10) 0.0319(11) 0.0098(8) 0.0105(9) 0.0020(8)
C11 0.0289(11) 0.0244(10) 0.0259(11) 0.0027(8) 0.0053(9) -0.0025(8)
C12 0.0308(11) 0.0244(10) 0.0233(10) 0.0063(8) 0.0066(9) 0.0010(8)
C13 0.0384(13) 0.0332(12) 0.0418(13) 0.0139(10) 0.0137(11) -0.0044(10)
C14 0.0302(11) 0.0205(10) 0.0264(10) 0.0097(8) 0.0092(9) 0.0008(8)
C15 0.0328(12) 0.0208(10) 0.0354(12) 0.0061(9) 0.0107(10) -0.0022(8)
C16 0.0420(14) 0.0185(10) 0.0506(14) 0.0063(9) 0.0227(11) 0.0031(9)
C17 0.0346(13) 0.0282(12) 0.0570(15) 0.0131(11) 0.0222(11) 0.0029(9)
C18 0.0283(12) 0.0316(12) 0.0487(14) 0.0107(10) 0.0081(10) -0.0004(9)
C19 0.0320(12) 0.0262(11) 0.0318(12) 0.0073(9) 0.0083(9) 0.0016(9)
C20 0.0407(15) 0.0340(14) 0.086(2) 0.0103(13) 0.0313(15) 0.0034(11)
C21 0.0296(11) 0.0213(10) 0.0157(9) 0.0009(7) 0.0073(8) -0.0012(8)
C22 0.0380(12) 0.0222(10) 0.0200(10) 0.0055(8) 0.0079(9) -0.0005(9)
C23 0.0382(13) 0.0267(11) 0.0199(10) 0.0038(8) 0.0100(9) -0.0103(9)
C24 0.0284(11) 0.0336(12) 0.0191(10) 0.0030(8) 0.0088(9) -0.0047(9)
C25 0.0321(11) 0.0242(10) 0.0172(10) 0.0014(8) 0.0098(8) 0.0001(8)
C26 0.0282(11) 0.0199(10) 0.0195(10) 0.0026(7) 0.0063(8) -0.0001(8)
C27 0.0261(11) 0.0211(10) 0.0182(10) 0.0006(7) 0.0020(8) -0.0009(8)
C28 0.0291(11) 0.0237(10) 0.0215(10) 0.0031(8) 0.0037(8) -0.0013(8)
C29 0.0306(12) 0.0286(11) 0.0196(10) 0.0009(8) 0.0054(9) 0.0044(9)
C30 0.0339(12) 0.0252(11) 0.0203(10) 0.0012(8) -0.0022(9) 0.0036(9)
C31 0.0358(12) 0.0221(10) 0.0231(10) 0.0057(8) -0.0001(9) -0.0020(9)
C32 0.0267(11) 0.0255(10) 0.0195(10) 0.0038(8) 0.0020(8) -0.0013(8)
C33 0.0501(15) 0.0256(11) 0.0288(12) 0.0021(9) 0.0044(10) 0.0080(10)
C34 0.0274(11) 0.0252(10) 0.0233(10) 0.0058(8) 0.0068(8) -0.0008(8)
C35 0.0327(12) 0.0227(10) 0.0244(11) 0.0043(8) 0.0073(9) 0.0019(8)
C36 0.0365(13) 0.0346(12) 0.0254(11) 0.0084(9) 0.0052(9) 0.0023(9)
C37 0.0384(13) 0.0351(12) 0.0353(13) 0.0136(10) 0.0073(10) 0.0061(10)
C38 0.0410(14) 0.0298(12) 0.0372(13) 0.0073(10) 0.0107(10) 0.0098(10)
C39 0.0355(12) 0.0279(11) 0.0264(11) 0.0043(9) 0.0075(9) 0.0046(9)
C40 0.0652(19) 0.0446(15) 0.0436(15) 0.0174(12) 0.0077(13) 0.0177(13)
C41 0.0287(11) 0.0205(10) 0.0209(10) 0.0042(8) 0.0075(8) 0.0029(8)
C42 0.0260(11) 0.0282(11) 0.0203(10) -0.0002(8) 0.0070(8) -0.0011(8)
C43 0.0312(12) 0.0303(12) 0.0318(12) 0.0014(9) 0.0082(10) 0.0038(9)
C44 0.0306(13) 0.0401(13) 0.0424(14) -0.0075(11) 0.0119(11) 0.0030(10)
C45 0.0330(13) 0.0553(16) 0.0366(14) -0.0079(11) 0.0168(11) -0.0075(11)
C46 0.0382(14) 0.0516(15) 0.0252(12) 0.0032(10) 0.0122(10) -0.0124(11)
C47 0.0319(12) 0.0347(12) 0.0234(11) 0.0057(9) 0.0078(9) -0.0027(9)
C48 0.0287(12) 0.0337(12) 0.0238(11) -0.0001(9) 0.0085(9) -0.0052(9)
C49 0.0323(13) 0.0363(13) 0.0432(14) 0.0025(10) 0.0096(11) -0.0080(10)
C50 0.0427(15) 0.0460(15) 0.0497(16) -0.0079(12) 0.0130(13) -0.0180(12)
C51 0.0371(15) 0.0685(19) 0.0347(14) -0.0053(12) 0.0026(11) -0.0167(13)
C52 0.0380(15) 0.074(2) 0.0369(14) 0.0083(13) -0.0016(12) -0.0066(13)
C53 0.0317(13) 0.0460(14) 0.0322(12) 0.0046(10) 0.0042(10) -0.0024(10)
Ti2 0.0336(2) 0.01808(18) 0.01652(18) 0.00375(13) 0.00428(15) -0.00001(14)
N3 0.0338(10) 0.0212(8) 0.0182(8) 0.0035(6) 0.0030(7) -0.0022(7)
N4 0.0370(11) 0.0376(11) 0.0226(9) -0.0003(8) 0.0060(8) 0.0006(8)
C54 0.0373(12) 0.0247(10) 0.0141(9) 0.0048(8) 0.0067(8) 0.0030(9)
C55 0.0358(12) 0.0247(10) 0.0164(10) 0.0025(8) 0.0032(8) 0.0003(9)
C56 0.0445(13) 0.0213(10) 0.0198(10) -0.0013(8) 0.0066(9) -0.0044(9)
C57 0.0493(14) 0.0199(10) 0.0225(10) 0.0032(8) 0.0086(10) 0.0032(9)
C58 0.0394(13) 0.0248(10) 0.0193(10) 0.0031(8) 0.0090(9) 0.0040(9)
C59 0.0375(12) 0.0239(10) 0.0179(10) 0.0065(8) 0.0055(9) -0.0003(9)
C60 0.0354(12) 0.0257(11) 0.0276(11) 0.0145(9) 0.0033(9) 0.0021(9)
C61 0.0405(13) 0.0301(11) 0.0332(12) 0.0154(9) 0.0114(10) 0.0044(10)
C62 0.0401(14) 0.0331(13) 0.0598(16) 0.0243(12) 0.0165(12) 0.0103(10)
C63 0.0317(14) 0.0329(14) 0.097(2) 0.0249(14) 0.0093(14) 0.0057(11)
C64 0.0342(14) 0.0250(12) 0.086(2) 0.0109(12) 0.0009(13) 0.0014(10)
C65 0.0337(13) 0.0265(11) 0.0470(14) 0.0133(10) 0.0037(11) 0.0048(9)
C66 0.0330(17) 0.0399(17) 0.199(5) 0.018(2) 0.025(2) 0.0054(13)
C67 0.0311(11) 0.0200(10) 0.0251(10) 0.0078(8) 0.0057(9) -0.0028(8)
C68 0.0327(12) 0.0213(10) 0.0245(10) 0.0064(8) 0.0039(9) -0.0041(8)
C69 0.0349(12) 0.0200(10) 0.0309(11) 0.0037(8) 0.0089(9) -0.0029(9)
C70 0.0321(12) 0.0250(11) 0.0368(12) 0.0110(9) 0.0049(10) -0.0018(9)
C71 0.0375(13) 0.0311(12) 0.0276(11) 0.0118(9) 0.0007(9) -0.0005(9)
C72 0.0396(13) 0.0238(10) 0.0235(11) 0.0065(8) 0.0071(9) -0.0002(9)
C73 0.0434(15) 0.0372(14) 0.0496(15) 0.0117(11) 0.0007(12) 0.0088(11)
C74 0.0329(12) 0.0227(10) 0.0159(9) 0.0049(8) -0.0006(8) -0.0026(8)
C75 0.0344(12) 0.0240(10) 0.0185(10) 0.0048(8) 0.0025(9) -0.0018(8)
C76 0.0351(12) 0.0319(11) 0.0202(10) 0.0071(8) 0.0040(9) 0.0034(9)
C77 0.0423(13) 0.0275(11) 0.0211(10) 0.0070(8) 0.0025(9) 0.0110(9)
C78 0.0436(13) 0.0218(10) 0.0202(10) 0.0069(8) 0.0023(9) 0.0005(9)
C79 0.0348(12) 0.0226(10) 0.0185(10) 0.0025(8) 0.0048(9) -0.0032(8)
C80 0.0328(12) 0.0261(11) 0.0215(10) 0.0050(8) 0.0056(9) -0.0036(9)
C81 0.0449(14) 0.0329(12) 0.0240(11) 0.0031(9) 0.0073(10) -0.0098(10)
C82 0.0505(15) 0.0292(12) 0.0334(13) 0.0056(9) 0.0108(11) -0.0131(10)
C83 0.0429(14) 0.0368(13) 0.0291(12) 0.0114(10) 0.0123(10) -0.0030(10)
C84 0.0373(13) 0.0331(12) 0.0209(10) 0.0055(9) 0.0072(9) 0.0000(9)
C85 0.0334(12) 0.0262(11) 0.0229(10) 0.0037(8) 0.0067(9) -0.0014(9)
C86 0.0718(19) 0.0438(15) 0.0382(14) 0.0174(11) 0.0153(13) -0.0099(13)
C87 0.0386(12) 0.0236(10) 0.0176(10) 0.0020(8) 0.0092(9) -0.0034(9)
C88 0.0437(14) 0.0308(12) 0.0196(10) 0.0044(8) 0.0096(9) 0.0024(10)
C89 0.0697(18) 0.0261(12) 0.0266(12) 0.0086(9) 0.0183(12) 0.0044(11)
C90 0.0631(17) 0.0280(12) 0.0230(11) -0.0002(9) 0.0180(11) -0.0116(11)
C91 0.0477(14) 0.0329(12) 0.0231(11) 0.0011(9) 0.0092(10) -0.0109(10)
C92 0.0405(13) 0.0264(11) 0.0219(10) 0.0023(8) 0.0078(9) -0.0050(9)
C93 0.095(2) 0.0271(13) 0.0359(14) 0.0004(10) 0.0218(14) -0.0151(13)
C94 0.0350(12) 0.0234(10) 0.0197(10) 0.0039(8) 0.0042(9) -0.0033(9)
C95 0.0327(12) 0.0248(10) 0.0196(10) 0.0023(8) 0.0037(9) -0.0032(9)
C96 0.0365(13) 0.0331(12) 0.0303(12) 0.0118(9) 0.0027(10) -0.0080(10)
C97 0.0365(13) 0.0320(12) 0.0365(13) 0.0082(10) 0.0022(10) -0.0086(10)
C98 0.0340(13) 0.0378(13) 0.0289(12) 0.0049(9) 0.0018(10) -0.0016(10)
C99 0.0347(13) 0.0360(12) 0.0289(12) 0.0095(9) 0.0022(10) 0.0019(10)
C100 0.0368(13) 0.0292(11) 0.0288(11) 0.0095(9) 0.0042(10) -0.0046(9)
C101 0.0365(13) 0.0498(15) 0.0232(11) -0.0029(10) 0.0069(10) -0.0002(11)
C102 0.0487(16) 0.0670(19) 0.0334(14) -0.0027(12) 0.0168(12) -0.0109(14)
C103 0.062(2) 0.089(2) 0.0364(15) 0.0019(15) 0.0236(14) -0.0122(17)
C104 0.0439(17) 0.102(3) 0.0342(15) -0.0073(15) 0.0132(13) 0.0047(17)
C105 0.0489(17) 0.074(2) 0.0410(16) -0.0059(14) 0.0118(13) 0.0190(15)
C106 0.0468(16) 0.0605(18) 0.0389(14) 0.0020(12) 0.0142(12) 0.0128(13)
C107 0.053(4) 0.077(5) 0.057(4) 0.042(4) -0.025(3) -0.025(4)
C108 0.114(10) 0.089(6) 0.077(6) 0.041(5) 0.021(6) -0.032(5)
C109 0.040(4) 0.106(7) 0.107(7) 0.071(6) 0.014(4) -0.004(5)
C110 0.069(5) 0.082(5) 0.095(5) 0.060(4) -0.019(4) -0.021(4)
C111 0.081(5) 0.082(5) 0.080(5) 0.037(4) -0.010(4) -0.003(4)
C112 0.091(6) 0.080(5) 0.052(4) 0.027(3) -0.006(4) -0.022(4)
C113 0.175(14) 0.064(5) 0.153(13) -0.027(6) 0.081(10) -0.090(6)
C114 0.050(4) 0.090(7) 0.036(4) 0.014(4) -0.007(3) -0.009(4)
C115 0.219(13) 0.106(7) 0.091(7) 0.067(6) 0.090(8) 0.087(8)
C116 0.053(5) 0.094(7) 0.082(6) 0.017(5) -0.001(5) -0.028(5)
C117 0.046(5) 0.077(5) 0.067(5) 0.018(4) -0.009(4) -0.014(4)
C118 0.096(7) 0.055(5) 0.114(6) 0.027(5) 0.050(6) -0.017(5)
C119 0.064(4) 0.067(4) 0.073(4) -0.004(3) -0.026(3) 0.014(3)
C120 0.201(15) 0.086(8) 0.161(10) -0.002(7) 0.128(9) -0.004(8)
C121 0.102(7) 0.085(6) 0.165(9) 0.049(6) 0.083(7) 0.044(4)
C122 0.117(10) 0.079(7) 0.151(11) 0.018(7) 0.064(8) 0.017(6)
C123 0.077(6) 0.064(6) 0.234(12) 0.048(8) 0.063(7) 0.032(5)
C124 0.210(15) 0.110(9) 0.230(13) 0.102(10) 0.077(11) 0.037(8)
C125 0.200(13) 0.110(8) 0.190(12) 0.085(8) 0.058(9) 0.051(7)
C126 0.106(9) 0.035(4) 0.209(14) 0.041(5) 0.082(8) 0.034(4)
C127 0.035(6) 0.36(2) 0.111(9) 0.021(13) 0.001(6) 0.060(9)
C128 0.059(4) 0.127(7) 0.072(5) 0.040(5) 0.049(4) 0.062(4)
C129 0.059(4) 0.148(6) 0.074(4) 0.084(4) 0.037(3) 0.067(4)
C130 0.115(7) 0.079(5) 0.076(4) 0.056(4) 0.071(4) 0.065(4)
C131 0.104(6) 0.074(5) 0.107(6) 0.057(4) 0.056(5) 0.056(4)
C132 0.065(4) 0.066(4) 0.094(5) 0.044(4) 0.020(4) 0.017(3)

loop_
_atom_type_symbol
_atom_type_description
_atom_type_scat_dispersion_real
_atom_type_scat_dispersion_imag
_atom_type_scat_source
C C 0.0181 0.0091 'International Tables Vol C Tables 4.2.6.8 and 6.1.1.4'
H H 0.0000 0.0000 'International Tables Vol C Tables 4.2.6.8 and 6.1.1.4'
N N 0.0311 0.0180 'International Tables Vol C Tables 4.2.6.8 and 6.1.1.4'
Ti Ti 0.2191 1.8069 'International Tables Vol C Tables 4.2.6.8 and 6.1.1.4'

loop_
_geom_angle_atom_site_label_1
_geom_angle_atom_site_label_2
_geom_angle_atom_site_label_3
_geom_angle
_geom_angle_site_symmetry_1
_geom_angle_site_symmetry_3
_geom_angle_publ_flag
N1 Ti1 C1 119.90(7) . . ?
N1 Ti1 C5 89.82(7) . . ?
C1 Ti1 C5 37.65(8) . . ?
N1 Ti1 C21 74.21(7) . . ?
C1 Ti1 C21 150.09(8) . . ?
C5 Ti1 C21 163.27(7) . . ?
N1 Ti1 C2 148.66(7) . . ?
C1 Ti1 C2 37.13(7) . . ?
C5 Ti1 C2 59.45(7) . . ?
C21 Ti1 C2 136.92(7) . . ?
N1 Ti1 C25 100.49(7) . . ?
C1 Ti1 C25 115.08(8) . . ?
C5 Ti1 C25 149.28(8) . . ?
C21 Ti1 C25 35.49(7) . . ?
C2 Ti1 C25 109.27(7) . . ?
N1 Ti1 C22 87.98(7) . . ?
C1 Ti1 C22 151.80(8) . . ?
C5 Ti1 C22 151.67(7) . . ?
C21 Ti1 C22 35.55(7) . . ?
C2 Ti1 C22 115.72(7) . . ?
C25 Ti1 C22 58.43(7) . . ?
N1 Ti1 C24 132.51(7) . . ?
C1 Ti1 C24 100.26(8) . . ?
C5 Ti1 C24 136.20(8) . . ?
C21 Ti1 C24 58.71(7) . . ?
C2 Ti1 C24 78.82(7) . . ?
C25 Ti1 C24 35.14(7) . . ?
C22 Ti1 C24 57.73(8) . . ?
N1 Ti1 C23 122.36(7) . . ?
C1 Ti1 C23 117.51(8) . . ?
C5 Ti1 C23 137.53(7) . . ?
C21 Ti1 C23 58.34(7) . . ?
C2 Ti1 C23 83.03(7) . . ?
C25 Ti1 C23 57.89(7) . . ?
C22 Ti1 C23 34.40(8) . . ?
C24 Ti1 C23 34.42(8) . . ?
N1 Ti1 C4 94.58(7) . . ?
C1 Ti1 C4 59.97(7) . . ?
C5 Ti1 C4 34.32(7) . . ?
C21 Ti1 C4 149.39(7) . . ?
C2 Ti1 C4 57.01(7) . . ?
C25 Ti1 C4 164.16(7) . . ?
C22 Ti1 C4 117.79(7) . . ?
C24 Ti1 C4 129.04(7) . . ?
C23 Ti1 C4 109.52(7) . . ?
N1 Ti1 C3 125.20(7) . . ?
C1 Ti1 C3 59.56(7) . . ?
C5 Ti1 C3 57.13(7) . . ?
C21 Ti1 C3 136.90(7) . . ?
C2 Ti1 C3 33.93(7) . . ?
C25 Ti1 C3 130.87(7) . . ?
C22 Ti1 C3 102.21(7) . . ?
C24 Ti1 C3 95.73(7) . . ?
C23 Ti1 C3 80.77(7) . . ?
C4 Ti1 C3 33.31(7) . . ?
N1 Ti1 C6 109.84(7) . . ?
C1 Ti1 C6 35.31(7) . . ?
C5 Ti1 C6 63.18(7) . . ?
C21 Ti1 C6 117.15(7) . . ?
C2 Ti1 C6 63.85(7) . . ?
C25 Ti1 C6 86.11(7) . . ?
C22 Ti1 C6 143.16(7) . . ?
C24 Ti1 C6 87.94(7) . . ?
C23 Ti1 C6 119.54(7) . . ?
C4 Ti1 C6 93.40(7) . . ?
C3 Ti1 C6 93.48(7) . . ?
C41 N1 C42 112.97(16) . . ?
C41 N1 Ti1 124.23(13) . . ?
C42 N1 Ti1 122.80(12) . . ?
C41 N2 C48 126.09(18) . . ?
C6 C1 C2 123.79(18) . . ?
C6 C1 C5 120.07(18) . . ?
C2 C1 C5 104.82(17) . . ?
C6 C1 Ti1 83.46(12) . . ?
C2 C1 Ti1 76.90(11) . . ?
C5 C1 Ti1 75.09(11) . . ?
C3 C2 C1 109.25(18) . . ?
C3 C2 Ti1 78.41(12) . . ?
C1 C2 Ti1 65.97(11) . . ?
C3 C2 H2 125.4 . . ?
C1 C2 H2 125.4 . . ?
Ti1 C2 H2 121.7 . . ?
C2 C3 C4 108.31(18) . . ?
C2 C3 Ti1 67.66(11) . . ?
C4 C3 Ti1 72.49(11) . . ?
C2 C3 H3 125.8 . . ?
C4 C3 H3 125.8 . . ?
Ti1 C3 H3 125.6 . . ?
C5 C4 C3 108.27(19) . . ?
C5 C4 Ti1 66.73(11) . . ?
C3 C4 Ti1 74.20(11) . . ?
C5 C4 H4 125.9 . . ?
C3 C4 H4 125.9 . . ?
Ti1 C4 H4 124.7 . . ?
C4 C5 C1 109.24(18) . . ?
C4 C5 Ti1 78.95(12) . . ?
C1 C5 Ti1 67.27(10) . . ?
C4 C5 H5 125.4 . . ?
C1 C5 H5 125.4 . . ?
Ti1 C5 H5 119.9 . . ?
C1 C6 C14 120.60(18) . . ?
C1 C6 C7 116.74(17) . . ?
C14 C6 C7 115.43(17) . . ?
C1 C6 Ti1 61.24(10) . . ?
C14 C6 Ti1 121.24(13) . . ?
C7 C6 Ti1 110.48(13) . . ?
C8 C7 C12 117.31(18) . . ?
C8 C7 C6 121.00(18) . . ?
C12 C7 C6 121.68(17) . . ?
C9 C8 C7 121.35(19) . . ?
C9 C8 H8 119.3 . . ?
C7 C8 H8 119.3 . . ?
C10 C9 C8 121.07(19) . . ?
C10 C9 H9 119.5 . . ?
C8 C9 H9 119.5 . . ?
C9 C10 C11 117.74(19) . . ?
C9 C10 C13 121.89(19) . . ?
C11 C10 C13 120.4(2) . . ?
C12 C11 C10 121.31(19) . . ?
C12 C11 H11 119.3 . . ?
C10 C11 H11 119.3 . . ?
C11 C12 C7 121.20(19) . . ?
C11 C12 H12 119.4 . . ?
C7 C12 H12 119.4 . . ?
C10 C13 H13A 109.5 . . ?
C10 C13 H13B 109.5 . . ?
H13A C13 H13B 109.5 . . ?
C10 C13 H13C 109.5 . . ?
H13A C13 H13C 109.5 . . ?
H13B C13 H13C 109.5 . . ?
C15 C14 C19 116.6(2) . . ?
C15 C14 C6 121.97(19) . . ?
C19 C14 C6 121.36(19) . . ?
C16 C15 C14 121.4(2) . . ?
C16 C15 H15 119.3 . . ?
C14 C15 H15 119.3 . . ?
C15 C16 C17 121.5(2) . . ?
C15 C16 H16 119.3 . . ?
C17 C16 H16 119.3 . . ?
C18 C17 C16 117.4(2) . . ?
C18 C17 C20 121.3(2) . . ?
C16 C17 C20 121.4(2) . . ?
C19 C18 C17 121.5(2) . . ?
C19 C18 H18 119.3 . . ?
C17 C18 H18 119.3 . . ?
C18 C19 C14 121.5(2) . . ?
C18 C19 H19 119.2 . . ?
C14 C19 H19 119.2 . . ?
C17 C20 H20A 109.5 . . ?
C17 C20 H20B 109.5 . . ?
H20A C20 H20B 109.5 . . ?
C17 C20 H20C 109.5 . . ?
H20A C20 H20C 109.5 . . ?
H20B C20 H20C 109.5 . . ?
C25 C21 C22 106.97(18) . . ?
C25 C21 C26 125.48(18) . . ?
C22 C21 C26 127.33(19) . . ?
C25 C21 Ti1 72.52(11) . . ?
C22 C21 Ti1 73.61(11) . . ?
C26 C21 Ti1 115.20(12) . . ?
C23 C22 C21 108.28(19) . . ?
C23 C22 Ti1 73.93(12) . . ?
C21 C22 Ti1 70.84(11) . . ?
C23 C22 H22 125.9 . . ?
C21 C22 H22 125.9 . . ?
Ti1 C22 H22 121.1 . . ?
C22 C23 C24 108.44(18) . . ?
C22 C23 Ti1 71.67(11) . . ?
C24 C23 Ti1 71.81(11) . . ?
C22 C23 H23 125.8 . . ?
C24 C23 H23 125.8 . . ?
Ti1 C23 H23 122.4 . . ?
C23 C24 C25 108.03(19) . . ?
C23 C24 Ti1 73.77(12) . . ?
C25 C24 Ti1 71.15(11) . . ?
C23 C24 H24 126.0 . . ?
C25 C24 H24 126.0 . . ?
Ti1 C24 H24 120.8 . . ?
C24 C25 C21 108.27(18) . . ?
C24 C25 Ti1 73.71(11) . . ?
C21 C25 Ti1 71.99(11) . . ?
C24 C25 H25 125.9 . . ?
C21 C25 H25 125.9 . . ?
Ti1 C25 H25 120.2 . . ?
C21 C26 C27 106.72(16) . . ?
C21 C26 C34 109.54(16) . . ?
C27 C26 C34 113.66(16) . . ?
C21 C26 C41 108.30(15) . . ?
C27 C26 C41 111.63(16) . . ?
C34 C26 C41 106.89(16) . . ?
C32 C27 C28 116.99(19) . . ?
C32 C27 C26 122.76(18) . . ?
C28 C27 C26 119.95(18) . . ?
C29 C28 C27 121.27(19) . . ?
C29 C28 H28 119.4 . . ?
C27 C28 H28 119.4 . . ?
C28 C29 C30 121.4(2) . . ?
C28 C29 H29 119.3 . . ?
C30 C29 H29 119.3 . . ?
C31 C30 C29 117.18(19) . . ?
C31 C30 C33 120.9(2) . . ?
C29 C30 C33 122.0(2) . . ?
C32 C31 C30 121.6(2) . . ?
C32 C31 H31 119.2 . . ?
C30 C31 H31 119.2 . . ?
C31 C32 C27 121.48(19) . . ?
C31 C32 H32 119.3 . . ?
C27 C32 H32 119.3 . . ?
C30 C33 H33A 109.5 . . ?
C30 C33 H33B 109.5 . . ?
H33A C33 H33B 109.5 . . ?
C30 C33 H33C 109.5 . . ?
H33A C33 H33C 109.5 . . ?
H33B C33 H33C 109.5 . . ?
C35 C34 C39 117.44(19) . . ?
C35 C34 C26 123.72(19) . . ?
C39 C34 C26 118.84(18) . . ?
C34 C35 C36 121.0(2) . . ?
C34 C35 H35 119.5 . . ?
C36 C35 H35 119.5 . . ?
C37 C36 C35 121.5(2) . . ?
C37 C36 H36 119.2 . . ?
C35 C36 H36 119.2 . . ?
C36 C37 C38 117.4(2) . . ?
C36 C37 C40 121.4(2) . . ?
C38 C37 C40 121.2(2) . . ?
C39 C38 C37 121.1(2) . . ?
C39 C38 H38 119.4 . . ?
C37 C38 H38 119.4 . . ?
C38 C39 C34 121.5(2) . . ?
C38 C39 H39 119.3 . . ?
C34 C39 H39 119.3 . . ?
C37 C40 H40A 109.5 . . ?
C37 C40 H40B 109.5 . . ?
H40A C40 H40B 109.5 . . ?
C37 C40 H40C 109.5 . . ?
H40A C40 H40C 109.5 . . ?
H40B C40 H40C 109.5 . . ?
N2 C41 N1 120.13(18) . . ?
N2 C41 C26 124.79(18) . . ?
N1 C41 C26 115.07(17) . . ?
N1 C42 C47 115.83(17) . . ?
N1 C42 C43 114.30(17) . . ?
C47 C42 C43 111.73(18) . . ?
N1 C42 H42 104.5 . . ?
C47 C42 H42 104.5 . . ?
C43 C42 H42 104.5 . . ?
C44 C43 C42 109.91(19) . . ?
C44 C43 H43A 109.7 . . ?
C42 C43 H43A 109.7 . . ?
C44 C43 H43B 109.7 . . ?
C42 C43 H43B 109.7 . . ?
H43A C43 H43B 108.2 . . ?
C45 C44 C43 110.8(2) . . ?
C45 C44 H44A 109.5 . . ?
C43 C44 H44A 109.5 . . ?
C45 C44 H44B 109.5 . . ?
C43 C44 H44B 109.5 . . ?
H44A C44 H44B 108.1 . . ?
C44 C45 C46 111.0(2) . . ?
C44 C45 H45A 109.4 . . ?
C46 C45 H45A 109.4 . . ?
C44 C45 H45B 109.4 . . ?
C46 C45 H45B 109.4 . . ?
H45A C45 H45B 108.0 . . ?
C45 C46 C47 112.0(2) . . ?
C45 C46 H46A 109.2 . . ?
C47 C46 H46A 109.2 . . ?
C45 C46 H46B 109.2 . . ?
C47 C46 H46B 109.2 . . ?
H46A C46 H46B 107.9 . . ?
C42 C47 C46 109.88(19) . . ?
C42 C47 H47A 109.7 . . ?
C46 C47 H47A 109.7 . . ?
C42 C47 H47B 109.7 . . ?
C46 C47 H47B 109.7 . . ?
H47A C47 H47B 108.2 . . ?
N2 C48 C53 108.79(18) . . ?
N2 C48 C49 108.98(18) . . ?
C53 C48 C49 108.73(19) . . ?
N2 C48 H48 110.1 . . ?
C53 C48 H48 110.1 . . ?
C49 C48 H48 110.1 . . ?
C50 C49 C48 111.2(2) . . ?
C50 C49 H49A 109.4 . . ?
C48 C49 H49A 109.4 . . ?
C50 C49 H49B 109.4 . . ?
C48 C49 H49B 109.4 . . ?
H49A C49 H49B 108.0 . . ?
C51 C50 C49 111.2(2) . . ?
C51 C50 H50A 109.4 . . ?
C49 C50 H50A 109.4 . . ?
C51 C50 H50B 109.4 . . ?
C49 C50 H50B 109.4 . . ?
H50A C50 H50B 108.0 . . ?
C50 C51 C52 111.0(2) . . ?
C50 C51 H51A 109.4 . . ?
C52 C51 H51A 109.4 . . ?
C50 C51 H51B 109.4 . . ?
C52 C51 H51B 109.4 . . ?
H51A C51 H51B 108.0 . . ?
C51 C52 C53 111.4(2) . . ?
C51 C52 H52A 109.3 . . ?
C53 C52 H52A 109.3 . . ?
C51 C52 H52B 109.3 . . ?
C53 C52 H52B 109.3 . . ?
H52A C52 H52B 108.0 . . ?
C48 C53 C52 111.1(2) . . ?
C48 C53 H53A 109.4 . . ?
C52 C53 H53A 109.4 . . ?
C48 C53 H53B 109.4 . . ?
C52 C53 H53B 109.4 . . ?
H53A C53 H53B 108.0 . . ?
N3 Ti2 C54 121.62(7) . . ?
N3 Ti2 C55 90.49(7) . . ?
C54 Ti2 C55 37.40(8) . . ?
N3 Ti2 C58 148.33(7) . . ?
C54 Ti2 C58 37.01(8) . . ?
C55 Ti2 C58 59.22(8) . . ?
N3 Ti2 C74 74.01(7) . . ?
C54 Ti2 C74 152.32(8) . . ?
C55 Ti2 C74 164.17(8) . . ?
C58 Ti2 C74 136.60(8) . . ?
N3 Ti2 C75 98.74(7) . . ?
C54 Ti2 C75 116.76(8) . . ?
C55 Ti2 C75 149.62(7) . . ?
C58 Ti2 C75 112.11(8) . . ?
C74 Ti2 C75 35.59(7) . . ?
N3 Ti2 C78 89.91(7) . . ?
C54 Ti2 C78 147.74(8) . . ?
C55 Ti2 C78 150.86(7) . . ?
C58 Ti2 C78 111.79(8) . . ?
C74 Ti2 C78 35.66(7) . . ?
C75 Ti2 C78 58.63(7) . . ?
N3 Ti2 C76 131.55(7) . . ?
C54 Ti2 C76 99.10(8) . . ?
C55 Ti2 C76 135.68(8) . . ?
C58 Ti2 C76 80.12(8) . . ?
C74 Ti2 C76 58.66(8) . . ?
C75 Ti2 C76 34.92(8) . . ?
C78 Ti2 C76 57.91(8) . . ?
N3 Ti2 C77 124.44(7) . . ?
C54 Ti2 C77 113.71(8) . . ?
C55 Ti2 C77 136.47(8) . . ?
C58 Ti2 C77 80.27(8) . . ?
C74 Ti2 C77 58.40(7) . . ?
C75 Ti2 C77 57.85(7) . . ?
C78 Ti2 C77 34.56(8) . . ?
C76 Ti2 C77 34.46(8) . . ?
N3 Ti2 C57 122.76(7) . . ?
C54 Ti2 C57 59.58(7) . . ?
C55 Ti2 C57 56.94(7) . . ?
C58 Ti2 C57 34.19(8) . . ?
C74 Ti2 C57 134.66(7) . . ?
C75 Ti2 C57 133.96(8) . . ?
C78 Ti2 C57 99.20(7) . . ?
C76 Ti2 C57 99.21(8) . . ?
C77 Ti2 C57 80.88(8) . . ?
N3 Ti2 C56 93.15(7) . . ?
C54 Ti2 C56 59.68(7) . . ?
C55 Ti2 C56 34.11(7) . . ?
C58 Ti2 C56 56.94(8) . . ?
C74 Ti2 C56 147.08(7) . . ?
C75 Ti2 C56 167.12(8) . . ?
C78 Ti2 C56 116.79(7) . . ?
C76 Ti2 C56 132.23(8) . . ?
C77 Ti2 C56 110.99(8) . . ?
C57 Ti2 C56 33.16(8) . . ?
N3 Ti2 C59 112.30(7) . . ?
C54 Ti2 C59 35.77(7) . . ?
C55 Ti2 C59 63.06(7) . . ?
C58 Ti2 C59 64.38(7) . . ?
C74 Ti2 C59 119.53(7) . . ?
C75 Ti2 C59 86.72(7) . . ?
C78 Ti2 C59 141.93(8) . . ?
C76 Ti2 C59 84.88(7) . . ?
C77 Ti2 C59 115.09(8) . . ?
C57 Ti2 C59 94.12(7) . . ?
C56 Ti2 C59 93.36(7) . . ?
C94 N3 C95 112.58(17) . . ?
C94 N3 Ti2 125.30(14) . . ?
C95 N3 Ti2 122.09(12) . . ?
C94 N4 C101 125.6(2) . . ?
C58 C54 C55 104.96(18) . . ?
C58 C54 C59 124.15(19) . . ?
C55 C54 C59 119.18(19) . . ?
C58 C54 Ti2 76.48(11) . . ?
C55 C54 Ti2 75.71(11) . . ?
C59 C54 Ti2 82.77(11) . . ?
C56 C55 C54 109.37(19) . . ?
C56 C55 Ti2 79.17(12) . . ?
C54 C55 Ti2 66.88(11) . . ?
C56 C55 H55 125.3 . . ?
C54 C55 H55 125.3 . . ?
Ti2 C55 H55 120.1 . . ?
C57 C56 C55 108.0(2) . . ?
C57 C56 Ti2 73.32(12) . . ?
C55 C56 Ti2 66.71(11) . . ?
C57 C56 H56 126.0 . . ?
C55 C56 H56 126.0 . . ?
Ti2 C56 H56 125.5 . . ?
C56 C57 C58 108.27(19) . . ?
C56 C57 Ti2 73.52(12) . . ?
C58 C57 Ti2 67.35(11) . . ?
C56 C57 H57 125.9 . . ?
C58 C57 H57 125.9 . . ?
Ti2 C57 H57 124.8 . . ?
C57 C58 C54 109.2(2) . . ?
C57 C58 Ti2 78.46(12) . . ?
C54 C58 Ti2 66.51(11) . . ?
C57 C58 H58 125.4 . . ?
C54 C58 H58 125.4 . . ?
Ti2 C58 H58 121.1 . . ?
C54 C59 C60 119.54(19) . . ?
C54 C59 C67 117.56(19) . . ?
C60 C59 C67 116.04(17) . . ?
C54 C59 Ti2 61.46(10) . . ?
C60 C59 Ti2 120.41(13) . . ?
C67 C59 Ti2 110.38(13) . . ?
C65 C60 C61 116.2(2) . . ?
C65 C60 C59 121.6(2) . . ?
C61 C60 C59 122.1(2) . . ?
C62 C61 C60 122.2(2) . . ?
C62 C61 H61 118.9 . . ?
C60 C61 H61 118.9 . . ?
C61 C62 C63 121.2(2) . . ?
C61 C62 H62 119.4 . . ?
C63 C62 H62 119.4 . . ?
C62 C63 C64 117.2(2) . . ?
C62 C63 C66 121.2(3) . . ?
C64 C63 C66 121.6(3) . . ?
C63 C64 C65 121.9(2) . . ?
C63 C64 H64 119.1 . . ?
C65 C64 H64 119.1 . . ?
C64 C65 C60 121.2(2) . . ?
C64 C65 H65 119.4 . . ?
C60 C65 H65 119.4 . . ?
C63 C66 H66A 109.5 . . ?
C63 C66 H66B 109.5 . . ?
H66A C66 H66B 109.5 . . ?
C63 C66 H66C 109.5 . . ?
H66A C66 H66C 109.5 . . ?
H66B C66 H66C 109.5 . . ?
C68 C67 C72 116.7(2) . . ?
C68 C67 C59 122.81(18) . . ?
C72 C67 C59 120.46(19) . . ?
C69 C68 C67 121.3(2) . . ?
C69 C68 H68 119.3 . . ?
C67 C68 H68 119.3 . . ?
C68 C69 C70 121.8(2) . . ?
C68 C69 H69 119.1 . . ?
C70 C69 H69 119.1 . . ?
C71 C70 C69 117.0(2) . . ?
C71 C70 C73 121.1(2) . . ?
C69 C70 C73 121.9(2) . . ?
C72 C71 C70 121.6(2) . . ?
C72 C71 H71 119.2 . . ?
C70 C71 H71 119.2 . . ?
C71 C72 C67 121.6(2) . . ?
C71 C72 H72 119.2 . . ?
C67 C72 H72 119.2 . . ?
C70 C73 H73A 109.5 . . ?
C70 C73 H73B 109.5 . . ?
H73A C73 H73B 109.5 . . ?
C70 C73 H73C 109.5 . . ?
H73A C73 H73C 109.5 . . ?
H73B C73 H73C 109.5 . . ?
C75 C74 C78 106.86(19) . . ?
C75 C74 C79 125.52(18) . . ?
C78 C74 C79 127.43(19) . . ?
C75 C74 Ti2 72.77(11) . . ?
C78 C74 Ti2 72.87(11) . . ?
C79 C74 Ti2 115.92(13) . . ?
C76 C75 C74 108.31(19) . . ?
C76 C75 Ti2 73.92(12) . . ?
C74 C75 Ti2 71.64(11) . . ?
C76 C75 H75 125.8 . . ?
C74 C75 H75 125.8 . . ?
Ti2 C75 H75 120.4 . . ?
C77 C76 C75 107.95(19) . . ?
C77 C76 Ti2 73.08(13) . . ?
C75 C76 Ti2 71.15(12) . . ?
C77 C76 H76 126.0 . . ?
C75 C76 H76 126.0 . . ?
Ti2 C76 H76 121.5 . . ?
C78 C77 C76 108.55(19) . . ?
C78 C77 Ti2 71.15(12) . . ?
C76 C77 Ti2 72.46(12) . . ?
C78 C77 H77 125.7 . . ?
C76 C77 H77 125.7 . . ?
Ti2 C77 H77 122.3 . . ?
C77 C78 C74 108.33(19) . . ?
C77 C78 Ti2 74.28(12) . . ?
C74 C78 Ti2 71.47(11) . . ?
C77 C78 H78 125.8 . . ?
C74 C78 H78 125.8 . . ?
Ti2 C78 H78 120.2 . . ?
C74 C79 C87 106.65(17) . . ?
C74 C79 C80 108.79(17) . . ?
C87 C79 C80 113.79(16) . . ?
C74 C79 C94 108.61(16) . . ?
C87 C79 C94 111.21(17) . . ?
C80 C79 C94 107.67(17) . . ?
C85 C80 C81 116.76(19) . . ?
C85 C80 C79 124.15(18) . . ?
C81 C80 C79 119.07(18) . . ?
C82 C81 C80 122.0(2) . . ?
C82 C81 H81 119.0 . . ?
C80 C81 H81 119.0 . . ?
C81 C82 C83 121.0(2) . . ?
C81 C82 H82 119.5 . . ?
C83 C82 H82 119.5 . . ?
C84 C83 C82 117.4(2) . . ?
C84 C83 C86 120.9(2) . . ?
C82 C83 C86 121.7(2) . . ?
C83 C84 C85 121.3(2) . . ?
C83 C84 H84 119.3 . . ?
C85 C84 H84 119.3 . . ?
C80 C85 C84 121.4(2) . . ?
C80 C85 H85 119.3 . . ?
C84 C85 H85 119.3 . . ?
C83 C86 H86A 109.5 . . ?
C83 C86 H86B 109.5 . . ?
H86A C86 H86B 109.5 . . ?
C83 C86 H86C 109.5 . . ?
H86A C86 H86C 109.5 . . ?
H86B C86 H86C 109.5 . . ?
C88 C87 C92 117.3(2) . . ?
C88 C87 C79 123.2(2) . . ?
C92 C87 C79 119.24(19) . . ?
C87 C88 C89 121.2(2) . . ?
C87 C88 H88 119.4 . . ?
C89 C88 H88 119.4 . . ?
C90 C89 C88 121.5(2) . . ?
C90 C89 H89 119.2 . . ?
C88 C89 H89 119.2 . . ?
C89 C90 C91 117.3(2) . . ?
C89 C90 C93 121.6(3) . . ?
C91 C90 C93 121.1(2) . . ?
C92 C91 C90 121.4(2) . . ?
C92 C91 H91 119.3 . . ?
C90 C91 H91 119.3 . . ?
C91 C92 C87 121.2(2) . . ?
C91 C92 H92 119.4 . . ?
C87 C92 H92 119.4 . . ?
C90 C93 H93A 109.5 . . ?
C90 C93 H93B 109.5 . . ?
H93A C93 H93B 109.5 . . ?
C90 C93 H93C 109.5 . . ?
H93A C93 H93C 109.5 . . ?
H93B C93 H93C 109.5 . . ?
N4 C94 N3 120.27(19) . . ?
N4 C94 C79 124.97(18) . . ?
N3 C94 C79 114.76(18) . . ?
N3 C95 C100 115.93(17) . . ?
N3 C95 C96 115.31(17) . . ?
C100 C95 C96 111.52(19) . . ?
N3 C95 H95 104.1 . . ?
C100 C95 H95 104.1 . . ?
C96 C95 H95 104.1 . . ?
C97 C96 C95 109.52(18) . . ?
C97 C96 H96A 109.8 . . ?
C95 C96 H96A 109.8 . . ?
C97 C96 H96B 109.8 . . ?
C95 C96 H96B 109.8 . . ?
H96A C96 H96B 108.2 . . ?
C98 C97 C96 111.38(19) . . ?
C98 C97 H97A 109.4 . . ?
C96 C97 H97A 109.4 . . ?
C98 C97 H97B 109.4 . . ?
C96 C97 H97B 109.4 . . ?
H97A C97 H97B 108.0 . . ?
C97 C98 C99 110.97(19) . . ?
C97 C98 H98A 109.4 . . ?
C99 C98 H98A 109.4 . . ?
C97 C98 H98B 109.4 . . ?
C99 C98 H98B 109.4 . . ?
H98A C98 H98B 108.0 . . ?
C98 C99 C100 111.29(18) . . ?
C98 C99 H99A 109.4 . . ?
C100 C99 H99A 109.4 . . ?
C98 C99 H99B 109.4 . . ?
C100 C99 H99B 109.4 . . ?
H99A C99 H99B 108.0 . . ?
C95 C100 C99 109.58(18) . . ?
C95 C100 H10A 109.8 . . ?
C99 C100 H10A 109.8 . . ?
C95 C100 H10B 109.8 . . ?
C99 C100 H10B 109.8 . . ?
H10A C100 H10B 108.2 . . ?
N4 C101 C106 110.3(2) . . ?
N4 C101 C102 107.5(2) . . ?
C106 C101 C102 108.2(2) . . ?
N4 C101 H101 110.3 . . ?
C106 C101 H101 110.3 . . ?
C102 C101 H101 110.3 . . ?
C101 C102 C103 112.0(2) . . ?
C101 C102 H10C 109.2 . . ?
C103 C102 H10C 109.2 . . ?
C101 C102 H10D 109.2 . . ?
C103 C102 H10D 109.2 . . ?
H10C C102 H10D 107.9 . . ?
C104 C103 C102 111.2(3) . . ?
C104 C103 H10E 109.4 . . ?
C102 C103 H10E 109.4 . . ?
C104 C103 H10F 109.4 . . ?
C102 C103 H10F 109.4 . . ?
H10E C103 H10F 108.0 . . ?
C105 C104 C103 110.9(2) . . ?
C105 C104 H10G 109.5 . . ?
C103 C104 H10G 109.5 . . ?
C105 C104 H10H 109.5 . . ?
C103 C104 H10H 109.5 . . ?
H10G C104 H10H 108.1 . . ?
C104 C105 C106 111.7(3) . . ?
C104 C105 H10I 109.3 . . ?
C106 C105 H10I 109.3 . . ?
C104 C105 H10J 109.3 . . ?
C106 C105 H10J 109.3 . . ?
H10I C105 H10J 107.9 . . ?
C101 C106 C105 110.9(2) . . ?
C101 C106 H10K 109.5 . . ?
C105 C106 H10K 109.5 . . ?
C101 C106 H10L 109.5 . . ?
C105 C106 H10L 109.5 . . ?
H10K C106 H10L 108.0 . . ?
C108 C107 C112 120.0 . . ?
C108 C107 C113 123.3(7) . . ?
C112 C107 C113 116.7(7) . . ?
C109 C108 C107 120.0 . . ?
C109 C108 H108 120.0 . . ?
C107 C108 H108 120.0 . . ?
C108 C109 C110 120.0 . . ?
C108 C109 H109 120.0 . . ?
C110 C109 H109 120.0 . . ?
C111 C110 C109 120.0 . . ?
C111 C110 H110 120.0 . . ?
C109 C110 H110 120.0 . . ?
C112 C111 C110 120.0 . . ?
C112 C111 H111 120.0 . . ?
C110 C111 H111 120.0 . . ?
C111 C112 C107 120.0 . . ?
C111 C112 H112 120.0 . . ?
C107 C112 H112 120.0 . . ?
C107 C113 H11O 109.5 . . ?
C107 C113 H11P 109.5 . . ?
H11O C113 H11P 109.5 . . ?
C107 C113 H11Q 109.5 . . ?
H11O C113 H11Q 109.5 . . ?
H11P C113 H11Q 109.5 . . ?
C115 C114 H11A 109.5 . . ?
C115 C114 H11B 109.5 . . ?
H11A C114 H11B 109.5 . . ?
C115 C114 H11C 109.5 . . ?
H11A C114 H11C 109.5 . . ?
H11B C114 H11C 109.5 . . ?
C114 C115 C116 126.5(11) . . ?
C114 C115 H11D 105.7 . . ?
C116 C115 H11D 105.7 . . ?
C114 C115 H11E 105.7 . . ?
C116 C115 H11E 105.7 . . ?
H11D C115 H11E 106.1 . . ?
C117 C116 C115 120.6(11) . . ?
C117 C116 H11F 107.2 . . ?
C115 C116 H11F 107.2 . . ?
C117 C116 H11G 107.2 . . ?
C115 C116 H11G 107.2 . . ?
H11F C116 H11G 106.8 . . ?
C116 C117 C118 109.4(10) . . ?
C116 C117 H11H 109.8 . . ?
C118 C117 H11H 109.8 . . ?
C116 C117 H11I 109.8 . . ?
C118 C117 H11I 109.8 . . ?
H11H C117 H11I 108.2 . . ?
C119 C118 C117 106.8(8) . . ?
C119 C118 H11J 110.4 . . ?
C117 C118 H11J 110.4 . . ?
C119 C118 H11K 110.4 . . ?
C117 C118 H11K 110.4 . . ?
H11J C118 H11K 108.6 . . ?
C118 C119 H11L 109.5 . . ?
C118 C119 H11M 109.5 . . ?
H11L C119 H11M 109.5 . . ?
C118 C119 H11N 109.5 . . ?
H11L C119 H11N 109.5 . . ?
H11M C119 H11N 109.5 . . ?
C121 C120 C125 120.0 . . ?
C121 C120 C126 131.4(9) . . ?
C125 C120 C126 108.6(9) . . ?
C122 C121 C120 120.0 . . ?
C122 C121 H121 120.0 . . ?
C120 C121 H121 120.0 . . ?
C123 C122 C121 120.0 . . ?
C123 C122 H122 120.0 . . ?
C121 C122 H122 120.0 . . ?
C122 C123 C124 120.0 . . ?
C122 C123 H123 120.0 . . ?
C124 C123 H123 120.0 . . ?
C123 C124 C125 120.0 . . ?
C123 C124 H124 120.0 . . ?
C125 C124 H124 120.0 . . ?
C124 C125 C120 120.0 . . ?
C124 C125 H125 120.0 . . ?
C120 C125 H125 120.0 . . ?
C120 C126 H12H 109.5 . . ?
C120 C126 H12I 109.5 . . ?
H12H C126 H12I 109.5 . . ?
C120 C126 H12J 109.5 . . ?
H12H C126 H12J 109.5 . . ?
H12I C126 H12J 109.5 . . ?
C128 C127 H12A 109.5 . . ?
C128 C127 H12B 109.5 . . ?
H12A C127 H12B 109.5 . . ?
C128 C127 H12C 109.5 . . ?
H12A C127 H12C 109.5 . . ?
H12B C127 H12C 109.5 . . ?
C129 C128 C127 111.0(12) . . ?
C129 C128 H12D 109.4 . . ?
C127 C128 H12D 109.4 . . ?
C129 C128 H12E 109.4 . . ?
C127 C128 H12E 109.4 . . ?
H12D C128 H12E 108.0 . . ?
C128 C129 C130 117.2(6) . . ?
C128 C129 H12F 108.0 . . ?
C130 C129 H12F 108.0 . . ?
C128 C129 H12G 108.0 . . ?
C130 C129 H12G 108.0 . . ?
H12F C129 H12G 107.2 . . ?
C129 C130 C131 117.3(7) . . ?
C129 C130 H13D 108.0 . . ?
C131 C130 H13D 108.0 . . ?
C129 C130 H13E 108.0 . . ?
C131 C130 H13E 108.0 . . ?
H13D C130 H13E 107.2 . . ?
C132 C131 C130 111.2(7) . . ?
C132 C131 H13F 109.4 . . ?
C130 C131 H13F 109.4 . . ?
C132 C131 H13G 109.4 . . ?
C130 C131 H13G 109.4 . . ?
H13F C131 H13G 108.0 . . ?
C131 C132 H13H 109.5 . . ?
C131 C132 H13I 109.5 . . ?
H13H C132 H13I 109.5 . . ?
C131 C132 H13J 109.5 . . ?
H13H C132 H13J 109.5 . . ?
H13I C132 H13J 109.5 . . ?

loop_
_geom_bond_atom_site_label_1
_geom_bond_atom_site_label_2
_geom_bond_distance
_geom_bond_site_symmetry_2
_geom_bond_publ_flag
Ti1 N1 2.0595(17) . ?
Ti1 C1 2.1783(19) . ?
Ti1 C5 2.2823(19) . ?
Ti1 C21 2.3169(19) . ?
Ti1 C2 2.323(2) . ?
Ti1 C25 2.3238(19) . ?
Ti1 C22 2.353(2) . ?
Ti1 C24 2.357(2) . ?
Ti1 C23 2.3819(19) . ?
Ti1 C4 2.438(2) . ?
Ti1 C3 2.4602(19) . ?
Ti1 C6 2.469(2) . ?
N1 C41 1.412(3) . ?
N1 C42 1.505(3) . ?
N2 C41 1.282(3) . ?
N2 C48 1.456(3) . ?
C1 C6 1.436(3) . ?
C1 C2 1.440(3) . ?
C1 C5 1.443(3) . ?
C2 C3 1.402(3) . ?
C2 H2 0.9500 . ?
C3 C4 1.404(3) . ?
C3 H3 0.9500 . ?
C4 C5 1.401(3) . ?
C4 H4 0.9500 . ?
C5 H5 0.9500 . ?
C6 C14 1.491(3) . ?
C6 C7 1.506(3) . ?
C7 C8 1.392(3) . ?
C7 C12 1.396(3) . ?
C8 C9 1.390(3) . ?
C8 H8 0.9500 . ?
C9 C10 1.387(3) . ?
C9 H9 0.9500 . ?
C10 C11 1.392(3) . ?
C10 C13 1.512(3) . ?
C11 C12 1.384(3) . ?
C11 H11 0.9500 . ?
C12 H12 0.9500 . ?
C13 H13A 0.9800 . ?
C13 H13B 0.9800 . ?
C13 H13C 0.9800 . ?
C14 C15 1.402(3) . ?
C14 C19 1.404(3) . ?
C15 C16 1.388(3) . ?
C15 H15 0.9500 . ?
C16 C17 1.395(3) . ?
C16 H16 0.9500 . ?
C17 C18 1.390(3) . ?
C17 C20 1.511(3) . ?
C18 C19 1.389(3) . ?
C18 H18 0.9500 . ?
C19 H19 0.9500 . ?
C20 H20A 0.9800 . ?
C20 H20B 0.9800 . ?
C20 H20C 0.9800 . ?
C21 C25 1.414(3) . ?
C21 C22 1.426(3) . ?
C21 C26 1.521(3) . ?
C22 C23 1.401(3) . ?
C22 H22 0.9500 . ?
C23 C24 1.402(3) . ?
C23 H23 0.9500 . ?
C24 C25 1.413(3) . ?
C24 H24 0.9500 . ?
C25 H25 0.9500 . ?
C26 C27 1.547(3) . ?
C26 C34 1.556(3) . ?
C26 C41 1.567(3) . ?
C27 C32 1.392(3) . ?
C27 C28 1.402(3) . ?
C28 C29 1.387(3) . ?
C28 H28 0.9500 . ?
C29 C30 1.395(3) . ?
C29 H29 0.9500 . ?
C30 C31 1.389(3) . ?
C30 C33 1.506(3) . ?
C31 C32 1.386(3) . ?
C31 H31 0.9500 . ?
C32 H32 0.9500 . ?
C33 H33A 0.9800 . ?
C33 H33B 0.9800 . ?
C33 H33C 0.9800 . ?
C34 C35 1.390(3) . ?
C34 C39 1.394(3) . ?
C35 C36 1.394(3) . ?
C35 H35 0.9500 . ?
C36 C37 1.388(3) . ?
C36 H36 0.9500 . ?
C37 C38 1.395(3) . ?
C37 C40 1.506(3) . ?
C38 C39 1.387(3) . ?
C38 H38 0.9500 . ?
C39 H39 0.9500 . ?
C40 H40A 0.9800 . ?
C40 H40B 0.9800 . ?
C40 H40C 0.9800 . ?
C42 C47 1.530(3) . ?
C42 C43 1.531(3) . ?
C42 H42 1.0000 . ?
C43 C44 1.528(3) . ?
C43 H43A 0.9900 . ?
C43 H43B 0.9900 . ?
C44 C45 1.523(4) . ?
C44 H44A 0.9900 . ?
C44 H44B 0.9900 . ?
C45 C46 1.528(4) . ?
C45 H45A 0.9900 . ?
C45 H45B 0.9900 . ?
C46 C47 1.531(3) . ?
C46 H46A 0.9900 . ?
C46 H46B 0.9900 . ?
C47 H47A 0.9900 . ?
C47 H47B 0.9900 . ?
C48 C53 1.525(3) . ?
C48 C49 1.535(3) . ?
C48 H48 1.0000 . ?
C49 C50 1.533(3) . ?
C49 H49A 0.9900 . ?
C49 H49B 0.9900 . ?
C50 C51 1.510(5) . ?
C50 H50A 0.9900 . ?
C50 H50B 0.9900 . ?
C51 C52 1.515(4) . ?
C51 H51A 0.9900 . ?
C51 H51B 0.9900 . ?
C52 C53 1.528(3) . ?
C52 H52A 0.9900 . ?
C52 H52B 0.9900 . ?
C53 H53A 0.9900 . ?
C53 H53B 0.9900 . ?
Ti2 N3 2.0629(18) . ?
Ti2 C54 2.1816(19) . ?
Ti2 C55 2.299(2) . ?
Ti2 C58 2.313(2) . ?
Ti2 C74 2.3183(19) . ?
Ti2 C75 2.333(2) . ?
Ti2 C78 2.337(2) . ?
Ti2 C76 2.369(2) . ?
Ti2 C77 2.377(2) . ?
Ti2 C57 2.455(2) . ?
Ti2 C56 2.458(2) . ?
Ti2 C59 2.464(2) . ?
N3 C94 1.413(3) . ?
N3 C95 1.501(3) . ?
N4 C94 1.270(3) . ?
N4 C101 1.464(3) . ?
C54 C58 1.432(3) . ?
C54 C55 1.441(3) . ?
C54 C59 1.451(3) . ?
C55 C56 1.403(3) . ?
C55 H55 0.9500 . ?
C56 C57 1.402(3) . ?
C56 H56 0.9500 . ?
C57 C58 1.408(3) . ?
C57 H57 0.9500 . ?
C58 H58 0.9500 . ?
C59 C60 1.491(3) . ?
C59 C67 1.504(3) . ?
C60 C65 1.399(3) . ?
C60 C61 1.404(3) . ?
C61 C62 1.382(3) . ?
C61 H61 0.9500 . ?
C62 C63 1.388(4) . ?
C62 H62 0.9500 . ?
C63 C64 1.390(4) . ?
C63 C66 1.516(4) . ?
C64 C65 1.391(4) . ?
C64 H64 0.9500 . ?
C65 H65 0.9500 . ?
C66 H66A 0.9800 . ?
C66 H66B 0.9800 . ?
C66 H66C 0.9800 . ?
C67 C68 1.398(3) . ?
C67 C72 1.398(3) . ?
C68 C69 1.384(3) . ?
C68 H68 0.9500 . ?
C69 C70 1.392(3) . ?
C69 H69 0.9500 . ?
C70 C71 1.390(3) . ?
C70 C73 1.508(3) . ?
C71 C72 1.384(3) . ?
C71 H71 0.9500 . ?
C72 H72 0.9500 . ?
C73 H73A 0.9800 . ?
C73 H73B 0.9800 . ?
C73 H73C 0.9800 . ?
C74 C75 1.422(3) . ?
C74 C78 1.425(3) . ?
C74 C79 1.516(3) . ?
C75 C76 1.411(3) . ?
C75 H75 0.9500 . ?
C76 C77 1.406(3) . ?
C76 H76 0.9500 . ?
C77 C78 1.401(3) . ?
C77 H77 0.9500 . ?
C78 H78 0.9500 . ?
C79 C87 1.545(3) . ?
C79 C80 1.553(3) . ?
C79 C94 1.565(3) . ?
C80 C85 1.393(3) . ?
C80 C81 1.394(3) . ?
C81 C82 1.382(3) . ?
C81 H81 0.9500 . ?
C82 C83 1.396(3) . ?
C82 H82 0.9500 . ?
C83 C84 1.388(3) . ?
C83 C86 1.508(3) . ?
C84 C85 1.394(3) . ?
C84 H84 0.9500 . ?
C85 H85 0.9500 . ?
C86 H86A 0.9800 . ?
C86 H86B 0.9800 . ?
C86 H86C 0.9800 . ?
C87 C88 1.383(3) . ?
C87 C92 1.404(3) . ?
C88 C89 1.395(3) . ?
C88 H88 0.9500 . ?
C89 C90 1.387(4) . ?
C89 H89 0.9500 . ?
C90 C91 1.392(4) . ?
C90 C93 1.513(3) . ?
C91 C92 1.386(3) . ?
C91 H91 0.9500 . ?
C92 H92 0.9500 . ?
C93 H93A 0.9800 . ?
C93 H93B 0.9800 . ?
C93 H93C 0.9800 . ?
C95 C100 1.527(3) . ?
C95 C96 1.537(3) . ?
C95 H95 1.0000 . ?
C96 C97 1.528(3) . ?
C96 H96A 0.9900 . ?
C96 H96B 0.9900 . ?
C97 C98 1.526(3) . ?
C97 H97A 0.9900 . ?
C97 H97B 0.9900 . ?
C98 C99 1.529(3) . ?
C98 H98A 0.9900 . ?
C98 H98B 0.9900 . ?
C99 C100 1.532(3) . ?
C99 H99A 0.9900 . ?
C99 H99B 0.9900 . ?
C100 H10A 0.9900 . ?
C100 H10B 0.9900 . ?
C101 C106 1.523(4) . ?
C101 C102 1.527(4) . ?
C101 H101 1.0000 . ?
C102 C103 1.529(4) . ?
C102 H10C 0.9900 . ?
C102 H10D 0.9900 . ?
C103 C104 1.516(5) . ?
C103 H10E 0.9900 . ?
C103 H10F 0.9900 . ?
C104 C105 1.497(5) . ?
C104 H10G 0.9900 . ?
C104 H10H 0.9900 . ?
C105 C106 1.540(4) . ?
C105 H10I 0.9900 . ?
C105 H10J 0.9900 . ?
C106 H10K 0.9900 . ?
C106 H10L 0.9900 . ?
C107 C108 1.3900 . ?
C107 C112 1.3900 . ?
C107 C113 1.537(17) . ?
C108 C109 1.3900 . ?
C108 H108 0.9500 . ?
C109 C110 1.3900 . ?
C109 H109 0.9500 . ?
C110 C111 1.3900 . ?
C110 H110 0.9500 . ?
C111 C112 1.3900 . ?
C111 H111 0.9500 . ?
C112 H112 0.9500 . ?
C113 H11O 0.9800 . ?
C113 H11P 0.9800 . ?
C113 H11Q 0.9800 . ?
C114 C115 1.374(14) . ?
C114 H11A 0.9800 . ?
C114 H11B 0.9800 . ?
C114 H11C 0.9800 . ?
C115 C116 1.405(14) . ?
C115 H11D 0.9900 . ?
C115 H11E 0.9900 . ?
C116 C117 1.329(13) . ?
C116 H11F 0.9900 . ?
C116 H11G 0.9900 . ?
C117 C118 1.730(13) . ?
C117 H11H 0.9900 . ?
C117 H11I 0.9900 . ?
C118 C119 1.502(13) . ?
C118 H11J 0.9900 . ?
C118 H11K 0.9900 . ?
C119 H11L 0.9800 . ?
C119 H11M 0.9800 . ?
C119 H11N 0.9800 . ?
C120 C121 1.3900 . ?
C120 C125 1.3900 . ?
C120 C126 1.687(15) . ?
C121 C122 1.3900 . ?
C121 H121 0.9500 . ?
C122 C123 1.3900 . ?
C122 H122 0.9500 . ?
C123 C124 1.3900 . ?
C123 H123 0.9500 . ?
C124 C125 1.3900 . ?
C124 H124 0.9500 . ?
C125 H125 0.9500 . ?
C126 H12H 0.9800 . ?
C126 H12I 0.9800 . ?
C126 H12J 0.9800 . ?
C127 C128 1.458(18) . ?
C127 H12A 0.9800 . ?
C127 H12B 0.9800 . ?
C127 H12C 0.9800 . ?
C128 C129 1.407(14) . ?
C128 H12D 0.9900 . ?
C128 H12E 0.9900 . ?
C129 C130 1.514(14) . ?
C129 H12F 0.9900 . ?
C129 H12G 0.9900 . ?
C130 C131 1.561(14) . ?
C130 H13D 0.9900 . ?
C130 H13E 0.9900 . ?
C131 C132 1.458(10) . ?
C131 H13F 0.9900 . ?
C131 H13G 0.9900 . ?
C132 H13H 0.9800 . ?
C132 H13I 0.9800 . ?
C132 H13J 0.9800 . ?

loop_
_geom_torsion_atom_site_label_1
_geom_torsion_atom_site_label_2
_geom_torsion_atom_site_label_3
_geom_torsion_atom_site_label_4
_geom_torsion
_geom_torsion_site_symmetry_1
_geom_torsion_site_symmetry_2
_geom_torsion_site_symmetry_3
_geom_torsion_site_symmetry_4
_geom_torsion_publ_flag
C6 C1 C2 C3 -139.9(2) . . . . ?
C5 C1 C2 C3 3.3(2) . . . . ?
Ti1 C1 C2 C3 -67.13(14) . . . . ?
C6 C1 C2 Ti1 -72.75(18) . . . . ?
C5 C1 C2 Ti1 70.44(13) . . . . ?
C1 C2 C3 C4 -2.2(2) . . . . ?
Ti1 C2 C3 C4 -61.40(14) . . . . ?
C1 C2 C3 Ti1 59.21(13) . . . . ?
C2 C3 C4 C5 0.1(2) . . . . ?
Ti1 C3 C4 C5 -58.28(14) . . . . ?
C2 C3 C4 Ti1 58.38(14) . . . . ?
C3 C4 C5 C1 2.0(2) . . . . ?
Ti1 C4 C5 C1 -60.98(13) . . . . ?
C3 C4 C5 Ti1 62.99(14) . . . . ?
C6 C1 C5 C4 141.63(18) . . . . ?
C2 C1 C5 C4 -3.2(2) . . . . ?
Ti1 C1 C5 C4 68.51(14) . . . . ?
C6 C1 C5 Ti1 73.11(16) . . . . ?
C2 C1 C5 Ti1 -71.76(13) . . . . ?
C2 C1 C6 C14 -41.8(3) . . . . ?
C5 C1 C6 C14 -179.81(17) . . . . ?
Ti1 C1 C6 C14 -111.26(17) . . . . ?
C2 C1 C6 C7 169.24(18) . . . . ?
C5 C1 C6 C7 31.3(3) . . . . ?
Ti1 C1 C6 C7 99.81(16) . . . . ?
C2 C1 C6 Ti1 69.44(18) . . . . ?
C5 C1 C6 Ti1 -68.55(16) . . . . ?
C1 C6 C7 C8 52.2(3) . . . . ?
C14 C6 C7 C8 -98.3(2) . . . . ?
Ti1 C6 C7 C8 119.48(17) . . . . ?
C1 C6 C7 C12 -127.7(2) . . . . ?
C14 C6 C7 C12 81.8(2) . . . . ?
Ti1 C6 C7 C12 -60.5(2) . . . . ?
C12 C7 C8 C9 1.6(3) . . . . ?
C6 C7 C8 C9 -178.36(19) . . . . ?
C7 C8 C9 C10 -1.6(3) . . . . ?
C8 C9 C10 C11 0.7(3) . . . . ?
C8 C9 C10 C13 179.7(2) . . . . ?
C9 C10 C11 C12 0.2(3) . . . . ?
C13 C10 C11 C12 -178.9(2) . . . . ?
C10 C11 C12 C7 -0.2(3) . . . . ?
C8 C7 C12 C11 -0.7(3) . . . . ?
C6 C7 C12 C11 179.27(19) . . . . ?
C1 C6 C14 C15 160.58(19) . . . . ?
C7 C6 C14 C15 -50.1(3) . . . . ?
Ti1 C6 C14 C15 87.8(2) . . . . ?
C1 C6 C14 C19 -21.5(3) . . . . ?
C7 C6 C14 C19 127.8(2) . . . . ?
Ti1 C6 C14 C19 -94.3(2) . . . . ?
C19 C14 C15 C16 2.6(3) . . . . ?
C6 C14 C15 C16 -179.43(19) . . . . ?
C14 C15 C16 C17 -0.4(3) . . . . ?
C15 C16 C17 C18 -1.9(4) . . . . ?
C15 C16 C17 C20 177.3(2) . . . . ?
C16 C17 C18 C19 1.9(4) . . . . ?
C20 C17 C18 C19 -177.3(2) . . . . ?
C17 C18 C19 C14 0.4(3) . . . . ?
C15 C14 C19 C18 -2.6(3) . . . . ?
C6 C14 C19 C18 179.4(2) . . . . ?
C25 C21 C22 C23 0.4(2) . . . . ?
C26 C21 C22 C23 -174.45(18) . . . . ?
Ti1 C21 C22 C23 -64.95(14) . . . . ?
C25 C21 C22 Ti1 65.35(13) . . . . ?
C26 C21 C22 Ti1 -109.50(19) . . . . ?
C21 C22 C23 C24 0.1(2) . . . . ?
Ti1 C22 C23 C24 -62.80(14) . . . . ?
C21 C22 C23 Ti1 62.94(13) . . . . ?
C22 C23 C24 C25 -0.6(2) . . . . ?
Ti1 C23 C24 C25 -63.35(14) . . . . ?
C22 C23 C24 Ti1 62.71(14) . . . . ?
C23 C24 C25 C21 0.9(2) . . . . ?
Ti1 C24 C25 C21 -64.17(13) . . . . ?
C23 C24 C25 Ti1 65.06(14) . . . . ?
C22 C21 C25 C24 -0.8(2) . . . . ?
C26 C21 C25 C24 174.18(17) . . . . ?
Ti1 C21 C25 C24 65.29(14) . . . . ?
C22 C21 C25 Ti1 -66.09(13) . . . . ?
C26 C21 C25 Ti1 108.89(18) . . . . ?
C25 C21 C26 C27 22.4(2) . . . . ?
C22 C21 C26 C27 -163.62(18) . . . . ?
Ti1 C21 C26 C27 108.29(15) . . . . ?
C25 C21 C26 C34 145.87(19) . . . . ?
C22 C21 C26 C34 -40.2(3) . . . . ?
Ti1 C21 C26 C34 -128.26(14) . . . . ?
C25 C21 C26 C41 -97.9(2) . . . . ?
C22 C21 C26 C41 76.1(2) . . . . ?
Ti1 C21 C26 C41 -12.03(19) . . . . ?
C21 C26 C27 C32 -117.0(2) . . . . ?
C34 C26 C27 C32 122.1(2) . . . . ?
C41 C26 C27 C32 1.1(3) . . . . ?
C21 C26 C27 C28 56.4(2) . . . . ?
C34 C26 C27 C28 -64.4(2) . . . . ?
C41 C26 C27 C28 174.60(17) . . . . ?
C32 C27 C28 C29 -1.5(3) . . . . ?
C26 C27 C28 C29 -175.34(19) . . . . ?
C27 C28 C29 C30 0.5(3) . . . . ?
C28 C29 C30 C31 0.8(3) . . . . ?
C28 C29 C30 C33 -179.2(2) . . . . ?
C29 C30 C31 C32 -0.9(3) . . . . ?
C33 C30 C31 C32 179.1(2) . . . . ?
C30 C31 C32 C27 -0.2(3) . . . . ?
C28 C27 C32 C31 1.4(3) . . . . ?
C26 C27 C32 C31 175.01(19) . . . . ?
C21 C26 C34 C35 -109.2(2) . . . . ?
C27 C26 C34 C35 10.0(3) . . . . ?
C41 C26 C34 C35 133.6(2) . . . . ?
C21 C26 C34 C39 70.9(2) . . . . ?
C27 C26 C34 C39 -169.80(19) . . . . ?
C41 C26 C34 C39 -46.2(2) . . . . ?
C39 C34 C35 C36 -1.3(3) . . . . ?
C26 C34 C35 C36 178.9(2) . . . . ?
C34 C35 C36 C37 -0.1(3) . . . . ?
C35 C36 C37 C38 1.1(4) . . . . ?
C35 C36 C37 C40 -180.0(2) . . . . ?
C36 C37 C38 C39 -0.7(4) . . . . ?
C40 C37 C38 C39 -179.6(2) . . . . ?
C37 C38 C39 C34 -0.7(4) . . . . ?
C35 C34 C39 C38 1.7(3) . . . . ?
C26 C34 C39 C38 -178.5(2) . . . . ?
C48 N2 C41 N1 -176.19(19) . . . . ?
C48 N2 C41 C26 2.6(3) . . . . ?
C42 N1 C41 N2 12.2(3) . . . . ?
Ti1 N1 C41 N2 -167.21(15) . . . . ?
C42 N1 C41 C26 -166.63(16) . . . . ?
Ti1 N1 C41 C26 13.9(2) . . . . ?
C21 C26 C41 N2 -178.29(19) . . . . ?
C27 C26 C41 N2 64.5(3) . . . . ?
C34 C26 C41 N2 -60.4(2) . . . . ?
C21 C26 C41 N1 0.5(2) . . . . ?
C27 C26 C41 N1 -116.69(18) . . . . ?
C34 C26 C41 N1 118.46(18) . . . . ?
C41 N1 C42 C47 -71.2(2) . . . . ?
Ti1 N1 C42 C47 108.28(18) . . . . ?
C41 N1 C42 C43 60.9(2) . . . . ?
Ti1 N1 C42 C43 -119.66(16) . . . . ?
N1 C42 C43 C44 168.19(18) . . . . ?
C47 C42 C43 C44 -57.8(2) . . . . ?
C42 C43 C44 C45 57.4(3) . . . . ?
C43 C44 C45 C46 -56.4(3) . . . . ?
C44 C45 C46 C47 55.4(3) . . . . ?
N1 C42 C47 C46 -170.65(18) . . . . ?
C43 C42 C47 C46 56.1(2) . . . . ?
C45 C46 C47 C42 -54.6(3) . . . . ?
C41 N2 C48 C53 109.5(2) . . . . ?
C41 N2 C48 C49 -132.1(2) . . . . ?
N2 C48 C49 C50 -175.9(2) . . . . ?
C53 C48 C49 C50 -57.5(3) . . . . ?
C48 C49 C50 C51 57.0(3) . . . . ?
C49 C50 C51 C52 -55.1(3) . . . . ?
C50 C51 C52 C53 55.3(3) . . . . ?
N2 C48 C53 C52 176.10(19) . . . . ?
C49 C48 C53 C52 57.5(3) . . . . ?
C51 C52 C53 C48 -57.3(3) . . . . ?
C58 C54 C55 C56 3.0(2) . . . . ?
C59 C54 C55 C56 -141.58(19) . . . . ?
Ti2 C54 C55 C56 -68.50(15) . . . . ?
C58 C54 C55 Ti2 71.47(13) . . . . ?
C59 C54 C55 Ti2 -73.09(16) . . . . ?
C54 C55 C56 C57 -1.4(2) . . . . ?
Ti2 C55 C56 C57 -62.04(15) . . . . ?
C54 C55 C56 Ti2 60.60(13) . . . . ?
C55 C56 C57 C58 -0.7(2) . . . . ?
Ti2 C56 C57 C58 -58.62(14) . . . . ?
C55 C56 C57 Ti2 57.88(14) . . . . ?
C56 C57 C58 C54 2.7(2) . . . . ?
Ti2 C57 C58 C54 -59.85(14) . . . . ?
C56 C57 C58 Ti2 62.51(15) . . . . ?
C55 C54 C58 C57 -3.4(2) . . . . ?
C59 C54 C58 C57 138.9(2) . . . . ?
Ti2 C54 C58 C57 67.49(15) . . . . ?
C55 C54 C58 Ti2 -70.92(13) . . . . ?
C59 C54 C58 Ti2 71.36(18) . . . . ?
C58 C54 C59 C60 42.5(3) . . . . ?
C55 C54 C59 C60 179.90(17) . . . . ?
Ti2 C54 C59 C60 110.73(17) . . . . ?
C58 C54 C59 C67 -167.63(19) . . . . ?
C55 C54 C59 C67 -30.2(3) . . . . ?
Ti2 C54 C59 C67 -99.40(17) . . . . ?
C58 C54 C59 Ti2 -68.23(18) . . . . ?
C55 C54 C59 Ti2 69.16(16) . . . . ?
C54 C59 C60 C65 -166.12(19) . . . . ?
C67 C59 C60 C65 43.6(3) . . . . ?
Ti2 C59 C60 C65 -93.8(2) . . . . ?
C54 C59 C60 C61 15.8(3) . . . . ?
C67 C59 C60 C61 -134.5(2) . . . . ?
Ti2 C59 C60 C61 88.1(2) . . . . ?
C65 C60 C61 C62 2.3(3) . . . . ?
C59 C60 C61 C62 -179.6(2) . . . . ?
C60 C61 C62 C63 -1.4(4) . . . . ?
C61 C62 C63 C64 -0.4(4) . . . . ?
C61 C62 C63 C66 179.8(3) . . . . ?
C62 C63 C64 C65 1.3(4) . . . . ?
C66 C63 C64 C65 -178.9(3) . . . . ?
C63 C64 C65 C60 -0.4(4) . . . . ?
C61 C60 C65 C64 -1.4(3) . . . . ?
C59 C60 C65 C64 -179.6(2) . . . . ?
C54 C59 C67 C68 127.5(2) . . . . ?
C60 C59 C67 C68 -81.6(2) . . . . ?
Ti2 C59 C67 C68 59.9(2) . . . . ?
C54 C59 C67 C72 -52.9(3) . . . . ?
C60 C59 C67 C72 98.1(2) . . . . ?
Ti2 C59 C67 C72 -120.47(18) . . . . ?
C72 C67 C68 C69 -0.8(3) . . . . ?
C59 C67 C68 C69 178.91(19) . . . . ?
C67 C68 C69 C70 1.0(3) . . . . ?
C68 C69 C70 C71 -0.4(3) . . . . ?
C68 C69 C70 C73 179.0(2) . . . . ?
C69 C70 C71 C72 -0.4(3) . . . . ?
C73 C70 C71 C72 -179.8(2) . . . . ?
C70 C71 C72 C67 0.6(3) . . . . ?
C68 C67 C72 C71 0.0(3) . . . . ?
C59 C67 C72 C71 -179.7(2) . . . . ?
C78 C74 C75 C76 0.1(2) . . . . ?
C79 C74 C75 C76 -175.28(18) . . . . ?
Ti2 C74 C75 C76 -65.34(14) . . . . ?
C78 C74 C75 Ti2 65.41(14) . . . . ?
C79 C74 C75 Ti2 -109.94(19) . . . . ?
C74 C75 C76 C77 -0.4(2) . . . . ?
Ti2 C75 C76 C77 -64.29(15) . . . . ?
C74 C75 C76 Ti2 63.86(14) . . . . ?
C75 C76 C77 C78 0.6(2) . . . . ?
Ti2 C76 C77 C78 -62.39(15) . . . . ?
C75 C76 C77 Ti2 63.04(15) . . . . ?
C76 C77 C78 C74 -0.6(2) . . . . ?
Ti2 C77 C78 C74 -63.83(14) . . . . ?
C76 C77 C78 Ti2 63.22(15) . . . . ?
C75 C74 C78 C77 0.3(2) . . . . ?
C79 C74 C78 C77 175.56(19) . . . . ?
Ti2 C74 C78 C77 65.67(15) . . . . ?
C75 C74 C78 Ti2 -65.34(14) . . . . ?
C79 C74 C78 Ti2 109.9(2) . . . . ?
C75 C74 C79 C87 -23.6(3) . . . . ?
C78 C74 C79 C87 162.01(19) . . . . ?
Ti2 C74 C79 C87 -110.29(15) . . . . ?
C75 C74 C79 C80 -146.73(19) . . . . ?
C78 C74 C79 C80 38.9(3) . . . . ?
Ti2 C74 C79 C80 126.58(14) . . . . ?
C75 C74 C79 C94 96.3(2) . . . . ?
C78 C74 C79 C94 -78.0(2) . . . . ?
Ti2 C74 C79 C94 9.7(2) . . . . ?
C74 C79 C80 C85 107.9(2) . . . . ?
C87 C79 C80 C85 -10.8(3) . . . . ?
C94 C79 C80 C85 -134.5(2) . . . . ?
C74 C79 C80 C81 -70.7(3) . . . . ?
C87 C79 C80 C81 170.6(2) . . . . ?
C94 C79 C80 C81 46.8(3) . . . . ?
C85 C80 C81 C82 -3.0(4) . . . . ?
C79 C80 C81 C82 175.8(2) . . . . ?
C80 C81 C82 C83 0.9(4) . . . . ?
C81 C82 C83 C84 1.8(4) . . . . ?
C81 C82 C83 C86 -178.6(3) . . . . ?
C82 C83 C84 C85 -2.5(4) . . . . ?
C86 C83 C84 C85 178.0(2) . . . . ?
C81 C80 C85 C84 2.3(3) . . . . ?
C79 C80 C85 C84 -176.4(2) . . . . ?
C83 C84 C85 C80 0.4(4) . . . . ?
C74 C79 C87 C88 115.7(2) . . . . ?
C80 C79 C87 C88 -124.4(2) . . . . ?
C94 C79 C87 C88 -2.6(3) . . . . ?
C74 C79 C87 C92 -58.5(2) . . . . ?
C80 C79 C87 C92 61.5(3) . . . . ?
C94 C79 C87 C92 -176.72(18) . . . . ?
C92 C87 C88 C89 -2.5(3) . . . . ?
C79 C87 C88 C89 -176.8(2) . . . . ?
C87 C88 C89 C90 0.4(3) . . . . ?
C88 C89 C90 C91 1.7(3) . . . . ?
C88 C89 C90 C93 -177.7(2) . . . . ?
C89 C90 C91 C92 -1.7(3) . . . . ?
C93 C90 C91 C92 177.8(2) . . . . ?
C90 C91 C92 C87 -0.4(3) . . . . ?
C88 C87 C92 C91 2.5(3) . . . . ?
C79 C87 C92 C91 177.00(19) . . . . ?
C101 N4 C94 N3 172.8(2) . . . . ?
C101 N4 C94 C79 -7.0(4) . . . . ?
C95 N3 C94 N4 -9.6(3) . . . . ?
Ti2 N3 C94 N4 172.36(16) . . . . ?
C95 N3 C94 C79 170.22(16) . . . . ?
Ti2 N3 C94 C79 -7.9(2) . . . . ?
C74 C79 C94 N4 177.5(2) . . . . ?
C87 C79 C94 N4 -65.4(3) . . . . ?
C80 C79 C94 N4 59.9(3) . . . . ?
C74 C79 C94 N3 -2.2(2) . . . . ?
C87 C79 C94 N3 114.82(19) . . . . ?
C80 C79 C94 N3 -119.88(18) . . . . ?
C94 N3 C95 C100 72.9(2) . . . . ?
Ti2 N3 C95 C100 -108.97(18) . . . . ?
C94 N3 C95 C96 -60.1(2) . . . . ?
Ti2 N3 C95 C96 118.09(17) . . . . ?
N3 C95 C96 C97 -167.22(18) . . . . ?
C100 C95 C96 C97 57.8(2) . . . . ?
C95 C96 C97 C98 -56.5(3) . . . . ?
C96 C97 C98 C99 56.2(3) . . . . ?
C97 C98 C99 C100 -56.1(3) . . . . ?
N3 C95 C100 C99 167.52(17) . . . . ?
C96 C95 C100 C99 -57.8(2) . . . . ?
C98 C99 C100 C95 56.5(3) . . . . ?
C94 N4 C101 C106 131.9(2) . . . . ?
C94 N4 C101 C102 -110.3(3) . . . . ?
N4 C101 C102 C103 -176.7(3) . . . . ?
C106 C101 C102 C103 -57.6(3) . . . . ?
C101 C102 C103 C104 56.6(4) . . . . ?
C102 C103 C104 C105 -54.3(3) . . . . ?
C103 C104 C105 C106 55.1(3) . . . . ?
N4 C101 C106 C105 174.8(2) . . . . ?
C102 C101 C106 C105 57.5(3) . . . . ?
C104 C105 C106 C101 -57.9(3) . . . . ?
C112 C107 C108 C109 0.0 . . . . ?
C113 C107 C108 C109 -178.5(9) . . . . ?
C107 C108 C109 C110 0.0 . . . . ?
C108 C109 C110 C111 0.0 . . . . ?
C109 C110 C111 C112 0.0 . . . . ?
C110 C111 C112 C107 0.0 . . . . ?
C108 C107 C112 C111 0.0 . . . . ?
C113 C107 C112 C111 178.6(8) . . . . ?
C114 C115 C116 C117 -41.6(19) . . . . ?
C115 C116 C117 C118 -176.2(10) . . . . ?
C116 C117 C118 C119 -170.4(8) . . . . ?
C125 C120 C121 C122 0.0 . . . . ?
C126 C120 C121 C122 178.5(9) . . . . ?
C120 C121 C122 C123 0.0 . . . . ?
C121 C122 C123 C124 0.0 . . . . ?
C122 C123 C124 C125 0.0 . . . . ?
C123 C124 C125 C120 0.0 . . . . ?
C121 C120 C125 C124 0.0 . . . . ?
C126 C120 C125 C124 -178.8(7) . . . . ?
C127 C128 C129 C130 -172.6(9) . . . . ?
C128 C129 C130 C131 -178.5(7) . . . . ?
C129 C130 C131 C132 65.7(10) . . . . ?
